data_7713118
loop_
_publ_author_name
'Zhi, Liu'
'Fan, Yin'
'Yang, Jian'
'Guo, Xiao-Qing'
'Zhou, Lipeng'
'Tian, Chong-Bin'
'Sun, Qing-Fu'

_publ_section_title
;
 Hierarchical Subcomponent Self-assembly of Covalent Triple-stranded
 Complex with 3d-4f Vertices: Luminescence and Magnetic Property
;
_journal_name_full 'Dalton Transactions'
_journal_paper_doi 10.1039/D3DT01139A
_journal_year 2023
_chemical_formula_sum 'C128 H126 F9 Lu2 N20 O20 S3 Zn2'
_chemical_formula_weight 3012.34
_space_group_crystal_system triclinic
_space_group_IT_number 2
_space_group_name_Hall '-P 1'
_space_group_name_H-M_alt 'P -1'
_atom_sites_solution_hydrogens mixed
_audit_block_doi 10.5517/ccdc.csd.cc2fr09j
_audit_creation_method SHELXL-2016/4
_audit_update_record
;
2023-04-14 deposited with the CCDC.	2023-05-22 downloaded from the CCDC.
;
_cell_angle_alpha 79.242(3)
_cell_angle_beta 81.468(4)
_cell_angle_gamma 70.737(4)
_cell_formula_units_Z 2
_cell_length_a 16.624(3)
_cell_length_b 21.239(3)
_cell_length_c 25.607(4)
_cell_measurement_reflns_used 2392
_cell_measurement_temperature 170(2)
_cell_measurement_theta_max 21.46
_cell_measurement_theta_min 2.35
_cell_volume 8348(2)
_computing_structure_refinement 'SHELXL-2016/4 (Sheldrick, 2016)'
_computing_structure_solution 'SHELXT 2014/5 (Sheldrick, 2014)'
_diffrn_ambient_temperature 170(2)
_diffrn_measured_fraction_theta_full 0.970
_diffrn_measured_fraction_theta_max 0.970
_diffrn_measurement_device_type 'Bruker APEX-II CCD'
_diffrn_measurement_method '\f and \w scans'
_diffrn_radiation_type MoK\a
_diffrn_radiation_wavelength 0.71073
_diffrn_reflns_av_R_equivalents 0.1917
_diffrn_reflns_av_unetI/netI 0.1576
_diffrn_reflns_Laue_measured_fraction_full 0.970
_diffrn_reflns_Laue_measured_fraction_max 0.970
_diffrn_reflns_limit_h_max 15
_diffrn_reflns_limit_h_min -15
_diffrn_reflns_limit_k_max 20
_diffrn_reflns_limit_k_min -20
_diffrn_reflns_limit_l_max 24
_diffrn_reflns_limit_l_min -24
_diffrn_reflns_number 54390
_diffrn_reflns_point_group_measured_fraction_full 0.970
_diffrn_reflns_point_group_measured_fraction_max 0.970
_diffrn_reflns_theta_full 19.782
_diffrn_reflns_theta_max 19.782
_diffrn_reflns_theta_min 2.318
_exptl_absorpt_coefficient_mu 1.561
_exptl_crystal_colour brown
_exptl_crystal_density_diffrn 1.198
_exptl_crystal_description needle
_exptl_crystal_F_000 3050
_refine_diff_density_max 0.786
_refine_diff_density_min -0.996
_refine_diff_density_rms 0.104
_refine_ls_extinction_method none
_refine_ls_goodness_of_fit_ref 0.932
_refine_ls_hydrogen_treatment constr
_refine_ls_matrix_type full
_refine_ls_number_parameters 1575
_refine_ls_number_reflns 14647
_refine_ls_number_restraints 5310
_refine_ls_restrained_S_all 0.817
_refine_ls_R_factor_all 0.1293
_refine_ls_R_factor_gt 0.0673
_refine_ls_shift/su_max 0.002
_refine_ls_shift/su_mean 0.000
_refine_ls_structure_factor_coef Fsqd
_refine_ls_weighting_details 'w=1/[\s^2^(Fo^2^)+(0.0769P)^2^] where P=(Fo^2^+2Fc^2^)/3'
_refine_ls_weighting_scheme calc
_refine_ls_wR_factor_gt 0.1499
_refine_ls_wR_factor_ref 0.1791
_reflns_Friedel_coverage 0.000
_reflns_number_gt 7873
_reflns_number_total 14647
_reflns_threshold_expression 'I > 2\s(I)'
_cod_data_source_file d3dt01139a2.cif
_cod_data_source_block mo_3c_LuZn
_cod_database_code 7713118
_shelx_shelxl_version_number 2016/4
_shelx_space_group_comment
;
The symmetry employed for this shelxl refinement is uniquely defined
by the following loop, which should always be used as a source of
symmetry information in preference to the above space-group names.
They are only intended as comments.
;

loop_
_space_group_symop_operation_xyz
'x, y, z'
'-x, -y, -z'

loop_
_atom_site_label
_atom_site_type_symbol
_atom_site_fract_x
_atom_site_fract_y
_atom_site_fract_z
_atom_site_U_iso_or_equiv
_atom_site_adp_type
_atom_site_occupancy
_atom_site_site_symmetry_order
_atom_site_calc_flag
_atom_site_refinement_flags_posn
_atom_site_refinement_flags_adp
_atom_site_refinement_flags_occupancy
_atom_site_disorder_assembly
_atom_site_disorder_group
LU1 Lu 0.87288(5) 0.73435(3) -0.07459(3) 0.0397(2) Uani 1 1 d . U . . .
ZN1 Zn 0.82990(12) 0.73205(8) 0.05394(7) 0.0379(5) Uani 1 1 d . U . . .
F1 F 0.6191(15) 0.3276(13) 0.1584(9) 0.258(10) Uani 1 1 d . U . . .
O1 O 0.9380(7) 0.7385(5) -0.0023(4) 0.043(3) Uani 1 1 d . U . . .
C1 C 0.8523(11) 0.7451(8) -0.2052(6) 0.058(4) Uani 1 1 d . U . . .
H04K H 0.871296 0.746920 -0.243812 0.070 Uiso 1 1 calc R U . . .
H04L H 0.820699 0.711712 -0.195259 0.070 Uiso 1 1 calc R U . . .
N1 N 0.9296(9) 0.7233(6) -0.1736(5) 0.051(3) Uani 1 1 d . U . . .
LU2 Lu 0.59601(6) 0.76291(4) 0.62841(3) 0.0708(4) Uani 1 1 d . U . . .
ZN2 Zn 0.64401(15) 0.74972(9) 0.50241(7) 0.0599(7) Uani 1 1 d . U . . .
F2 F 0.7202(13) 0.2978(9) 0.1047(7) 0.199(7) Uani 1 1 d . U . . .
O2 O 0.8444(7) 0.6685(5) -0.0007(4) 0.0622(11) Uani 1 1 d . U . . .
C2 C 0.7947(10) 0.8126(8) -0.1943(5) 0.049(4) Uani 1 1 d . U . . .
H02A H 0.737770 0.819964 -0.206090 0.059 Uiso 1 1 calc R U . . .
H02C H 0.818125 0.847678 -0.215535 0.059 Uiso 1 1 calc R U . . .
N2 N 0.7840(8) 0.8205(6) -0.1352(5) 0.044(3) Uani 1 1 d . U . . .
F3 F 0.6726(13) 0.2237(10) 0.1627(8) 0.208(7) Uani 1 1 d . U . . .
O3 O 0.7776(6) 0.8008(5) -0.0215(3) 0.041(3) Uani 1 1 d . U . . .
C3 C 0.7193(10) 0.8733(7) -0.1270(6) 0.043(4) Uani 1 1 d . U . . .
H3 H 0.685827 0.896486 -0.155795 0.052 Uiso 1 1 calc R U . . .
N3 N 0.9745(9) 0.7938(6) -0.1042(5) 0.046(3) Uani 1 1 d . U . . .
F4 F 0.8029(15) 0.9702(11) 0.6020(9) 0.252(9) Uani 1 1 d . U . . .
O4 O 0.7758(6) 0.6881(5) -0.0960(4) 0.047(3) Uani 1 1 d . U . . .
H00A H 0.738153 0.683284 -0.068076 0.070 Uiso 1 1 d R U . . .
H00B H 0.802660 0.645956 -0.102203 0.070 Uiso 1 1 d R U . . .
C4 C 0.6950(10) 0.8989(7) -0.0761(6) 0.044(4) Uani 1 1 d . U . . .
N4 N 0.9679(8) 0.6223(6) -0.0828(4) 0.041(3) Uani 1 1 d . U . . .
S005 S 0.5590(4) 1.0194(3) 0.1737(2) 0.0898(19) Uani 1 1 d . U . . .
F5 F 0.9315(14) 0.9156(13) 0.5711(8) 0.267(11) Uani 1 1 d . U . . .
O5 O 0.6918(8) 0.6981(5) 0.5734(4) 0.063(3) Uani 1 1 d . U . . .
C5 C 0.6368(11) 0.9651(8) -0.0787(6) 0.066(5) Uani 1 1 d . U . . .
H5 H 0.614688 0.987194 -0.111761 0.079 Uiso 1 1 calc R U . . .
N5 N 0.7963(8) 0.8230(6) 0.0851(5) 0.042(3) Uani 1 1 d . U . . .
S006 S 0.8652(5) 0.8642(3) 0.6588(2) 0.095(2) Uani 1 1 d . U . . .
F6 F 0.8367(17) 0.8712(13) 0.5585(7) 0.244(10) Uani 1 1 d . U . . .
O6 O 0.6190(7) 0.8309(5) 0.5552(4) 0.0622(11) Uani 1 1 d . U . . .
C6 C 0.6112(12) 0.9985(8) -0.0351(6) 0.0622(11) Uani 1 1 d . U . . .
N6 N 0.9250(9) 0.6741(6) 0.1069(5) 0.042(3) Uani 1 1 d . U . . .
N7 N 0.7266(7) 0.6937(5) 0.0906(4) 0.034(3) Uani 1 1 d . U . . .
F7 F 0.7204(9) 1.0063(6) 0.1411(5) 0.129(5) Uani 1 1 d . U . . .
O7 O 0.5381(8) 0.7422(5) 0.5578(4) 0.065(3) Uani 1 1 d . U . . .
C7 C 0.6453(11) 0.9657(8) 0.0128(6) 0.0622(11) Uani 1 1 d . U . . .
H7 H 0.629265 0.988702 0.043047 0.075 Uiso 1 1 calc R U . . .
C9 C 0.7284(10) 0.8636(8) -0.0286(6) 0.045(4) Uani 1 1 d . U . . .
F9 F 0.6543(10) 1.0964(6) 0.1770(6) 0.152(6) Uani 1 1 d . U . . .
O9 O 0.7145(15) 0.2731(12) 0.2472(7) 0.209(8) Uani 1 1 d . U . . .
N9 N 0.9199(12) 1.1168(7) 0.2788(6) 0.102(6) Uani 1 1 d . U . . .
H9A H 0.957935 1.121463 0.297005 0.122 Uiso 1 1 calc R U . . .
H9B H 0.883258 1.152674 0.262539 0.122 Uiso 1 1 calc R U . . .
C99 C 0.3515(12) 0.8600(9) 0.2090(7) 0.067(5) Uani 1 1 d . U . . .
H99 H 0.366674 0.819214 0.194380 0.081 Uiso 1 1 calc R U . . .
C98 C 0.4051(12) 0.8695(8) 0.2380(7) 0.056(4) Uani 1 1 d . U . . .
C97 C 0.6592(10) 0.6936(7) 0.1837(6) 0.049(4) Uani 1 1 d . U . . .
H03G H 0.698093 0.649773 0.192439 0.058 Uiso 1 1 calc R U . . .
C96 C 0.6027(10) 0.7220(7) 0.2225(6) 0.046(4) Uani 1 1 d . U . . .
H96 H 0.601653 0.699026 0.258119 0.055 Uiso 1 1 calc R U . . .
C95 C 0.5430(10) 0.7890(7) 0.2083(6) 0.048(4) Uani 1 1 d . U . . .
C94 C 0.5445(10) 0.8208(7) 0.1569(6) 0.045(4) Uani 1 1 d . U . . .
H94 H 0.504106 0.863770 0.147644 0.054 Uiso 1 1 calc R U . . .
C93 C 0.6074(10) 0.7894(7) 0.1165(6) 0.042(4) Uani 1 1 d . U . . .
H93 H 0.610343 0.811828 0.080853 0.050 Uiso 1 1 calc R U . . .
C92 C 0.6633(10) 0.7257(7) 0.1310(6) 0.045(4) Uani 1 1 d . U . . .
C91 C 0.7256(9) 0.6343(7) 0.0870(6) 0.041(4) Uani 1 1 d . U . . .
H91 H 0.683509 0.618976 0.110229 0.049 Uiso 1 1 calc R U . . .
C90 C 0.8077(10) 0.4058(7) 0.0367(6) 0.057(5) Uani 1 1 d . U . . .
H03C H 0.758980 0.409543 0.017720 0.086 Uiso 1 1 calc R U . . .
H03D H 0.795466 0.391638 0.074916 0.086 Uiso 1 1 calc R U . . .
H03E H 0.858925 0.372393 0.022819 0.086 Uiso 1 1 calc R U . . .
C89 C 0.8361(10) 0.6072(7) 0.0103(6) 0.043(4) Uani 1 1 d . U . . .
C88 C 0.7802(10) 0.5880(7) 0.0523(5) 0.037(4) Uani 1 1 d . U . . .
C87 C 0.7705(10) 0.5245(7) 0.0600(6) 0.051(4) Uani 1 1 d . U . . .
H87 H 0.728498 0.514080 0.086496 0.061 Uiso 1 1 calc R U . . .
C86 C 0.8232(10) 0.4745(7) 0.0284(6) 0.048(4) Uani 1 1 d . U . . .
C85 C 0.8822(10) 0.4908(7) -0.0104(6) 0.046(4) Uani 1 1 d . U . . .
H85 H 0.918533 0.457273 -0.030714 0.055 Uiso 1 1 calc R U . . .
C84 C 0.8901(10) 0.5544(8) -0.0206(6) 0.045(4) Uani 1 1 d . U . . .
C83 C 0.9521(12) 0.5680(8) -0.0628(6) 0.0622(11) Uani 1 1 d . U . . .
H83 H 0.987302 0.529575 -0.078285 0.075 Uiso 1 1 calc R U . . .
C82 C 1.0311(11) 0.6220(8) -0.1306(6) 0.0622(11) Uani 1 1 d . U . . .
H00C H 1.066685 0.575145 -0.134562 0.075 Uiso 1 1 calc R U . . .
H00D H 1.069259 0.647875 -0.127020 0.075 Uiso 1 1 calc R U . . .
C81 C 0.9799(10) 0.6547(7) -0.1799(6) 0.047(4) Uani 1 1 d . U . . .
H01C H 1.019776 0.654501 -0.212690 0.056 Uiso 1 1 calc R U . . .
H01D H 0.941851 0.628627 -0.183204 0.056 Uiso 1 1 calc R U . . .
C80 C 0.4554(12) 0.7898(8) 0.7374(6) 0.0622(11) Uani 1 1 d . U . . .
H04Z H 0.429642 0.752930 0.749137 0.075 Uiso 1 1 calc R U . . .
H04D H 0.443360 0.816067 0.767355 0.075 Uiso 1 1 calc R U . . .
C79 C 0.4107(13) 0.8337(9) 0.6931(7) 0.088(5) Uani 1 1 d . U . . .
H04H H 0.424033 0.876781 0.685603 0.106 Uiso 1 1 calc R U . . .
H04I H 0.347999 0.843526 0.701190 0.106 Uiso 1 1 calc R U . . .
C78 C 0.3877(14) 0.7772(8) 0.6317(7) 0.074(5) Uani 1 1 d . U . . .
H03O H 0.332346 0.790585 0.650363 0.089 Uiso 1 1 calc R U . . .
C77 C 0.2605(12) 0.6509(11) 0.5394(8) 0.104(7) Uani 1 1 d . U . . .
H77A H 0.272723 0.603361 0.555110 0.156 Uiso 1 1 calc R U . . .
H77B H 0.250604 0.656109 0.501783 0.156 Uiso 1 1 calc R U . . .
H77C H 0.209390 0.678118 0.558730 0.156 Uiso 1 1 calc R U . . .
C76 C 0.4778(13) 0.7173(8) 0.5550(7) 0.062(4) Uani 1 1 d . U . . .
C75 C 0.3975(14) 0.7374(8) 0.5896(7) 0.072(5) Uani 1 1 d . U . . .
C74 C 0.3305(13) 0.7140(8) 0.5839(7) 0.076(5) Uani 1 1 d . U . . .
H74 H 0.279833 0.724627 0.607609 0.091 Uiso 1 1 calc R U . . .
C73 C 0.3361(13) 0.6743(9) 0.5431(7) 0.074(5) Uani 1 1 d . U . . .
C72 C 0.4110(13) 0.6607(8) 0.5114(7) 0.065(5) Uani 1 1 d . U . . .
H72 H 0.416339 0.634287 0.484203 0.078 Uiso 1 1 calc R U . . .
C71 C 0.4777(13) 0.6809(8) 0.5148(7) 0.060(4) Uani 1 1 d . U . . .
C70 C 0.5549(12) 0.6562(8) 0.4779(6) 0.058(4) Uani 1 1 d . U . . .
H70 H 0.552518 0.623358 0.458072 0.070 Uiso 1 1 calc R U . . .
C69 C 0.7312(11) 0.6272(8) 0.3368(6) 0.064(5) Uani 1 1 d . U . . .
H03I H 0.726941 0.646290 0.300300 0.077 Uiso 1 1 calc R U . . .
C68 C 0.6756(12) 0.6623(8) 0.3752(7) 0.071(5) Uani 1 1 d . U . . .
H68 H 0.633350 0.704024 0.365156 0.085 Uiso 1 1 calc R U . . .
C67 C 0.6830(12) 0.6352(8) 0.4290(6) 0.059(4) Uani 1 1 d . U . . .
N15 N 0.6236(10) 0.6717(6) 0.4685(5) 0.061(4) Uani 1 1 d . U . . .
O15 O 0.7842(12) 0.8591(9) 0.6746(6) 0.140(6) Uani 1 1 d . U . . .
C66 C 0.7455(12) 0.5761(8) 0.4414(7) 0.067(5) Uani 1 1 d . U . . .
H66 H 0.751675 0.558558 0.478035 0.081 Uiso 1 1 calc R U . . .
C65 C 0.8008(12) 0.5401(8) 0.4035(6) 0.060(5) Uani 1 1 d . U . . .
H65 H 0.843473 0.498713 0.413845 0.072 Uiso 1 1 calc R U . . .
C64 C 0.7918(12) 0.5665(8) 0.3493(6) 0.063(4) Uani 1 1 d . U . . .
C63 C 0.9301(14) 0.4130(9) 0.3289(7) 0.078(5) Uani 1 1 d . U . . .
H63 H 0.976619 0.426395 0.335144 0.094 Uiso 1 1 calc R U . . .
C62 C 0.9380(15) 0.3442(9) 0.3341(7) 0.079(5) Uani 1 1 d . U . . .
H62 H 0.990083 0.310742 0.343407 0.095 Uiso 1 1 calc R U . . .
C61 C 0.8694(15) 0.3255(9) 0.3256(7) 0.076(5) Uani 1 1 d . U . . .
C60 C 0.7942(13) 0.3732(8) 0.3096(6) 0.0622(11) Uani 1 1 d . U . . .
H60 H 0.748298 0.360339 0.301755 0.075 Uiso 1 1 calc R U . . .
N8 N 0.8876(8) 0.8608(6) 0.2784(5) 0.048(3) Uani 1 1 d . U . . .
F8 F 0.6300(9) 1.0889(6) 0.0988(6) 0.124(5) Uani 1 1 d . U . . .
O8 O 0.7292(8) 0.7458(7) 0.6615(5) 0.090(4) Uani 1 1 d . U . . .
H01A H 0.765679 0.763237 0.636543 0.136 Uiso 1 1 d R U . . .
H01B H 0.760349 0.700711 0.667269 0.136 Uiso 1 1 d R U . . .
C8 C 0.7031(11) 0.8993(7) 0.0179(6) 0.054(4) Uani 1 1 d . U . . .
C10 C 0.5487(14) 1.0700(8) -0.0410(7) 0.108(7) Uani 1 1 d . U . . .
H04T H 0.579800 1.101951 -0.056762 0.162 Uiso 1 1 calc R U . . .
H04U H 0.520889 1.080602 -0.005790 0.162 Uiso 1 1 calc R U . . .
H04V H 0.505173 1.073214 -0.064206 0.162 Uiso 1 1 calc R U . . .
O10 O 0.8275(18) 0.2247(16) 0.1861(13) 0.306(13) Uani 1 1 d . U . . .
N10 N 0.8473(9) 0.5316(6) 0.3099(5) 0.060(4) Uani 1 1 d . U . . .
C11 C 0.7408(11) 0.8782(8) 0.0672(6) 0.051(4) Uani 1 1 d . U . . .
H11 H 0.721403 0.910612 0.090960 0.061 Uiso 1 1 calc R U . . .
O11 O 0.7820(12) 0.3430(11) 0.1839(8) 0.185(7) Uani 1 1 d . U . . .
N11 N 0.8741(12) 0.2562(7) 0.3297(6) 0.112(7) Uani 1 1 d . U . . .
H11A H 0.921662 0.224034 0.337861 0.135 Uiso 1 1 calc R U . . .
H11B H 0.829380 0.245743 0.324102 0.135 Uiso 1 1 calc R U . . .
C119 C 0.5738(12) 0.8673(7) 0.7188(6) 0.0622(11) Uani 1 1 d . U . . .
H05A H 0.512719 0.891857 0.727645 0.075 Uiso 1 1 calc R U . . .
H05B H 0.608612 0.891671 0.729729 0.075 Uiso 1 1 calc R U . . .
C118 C 0.6025(11) 0.9191(8) 0.6332(6) 0.0622(11) Uani 1 1 d . U . . .
H118 H 0.606229 0.951394 0.653167 0.075 Uiso 1 1 calc R U . . .
C117 C 0.6220(12) 1.1001(8) 0.4856(7) 0.077(6) Uani 1 1 d . U . . .
H04A H 0.575338 1.125164 0.463212 0.115 Uiso 1 1 calc R U . . .
H04B H 0.676974 1.099137 0.465140 0.115 Uiso 1 1 calc R U . . .
H04C H 0.615453 1.122138 0.517053 0.115 Uiso 1 1 calc R U . . .
C116 C 0.6161(12) 0.8938(8) 0.5403(6) 0.064(4) Uani 1 1 d . U . . .
C115 C 0.6121(11) 0.9384(8) 0.5753(6) 0.058(4) Uani 1 1 d . U . . .
C114 C 0.6156(11) 1.0022(8) 0.5570(6) 0.062(4) Uani 1 1 d . U . . .
H114 H 0.615416 1.029764 0.582308 0.074 Uiso 1 1 calc R U . . .
C113 C 0.6193(12) 1.0286(8) 0.5034(6) 0.0622(11) Uani 1 1 d . U . . .
C112 C 0.6123(12) 0.9892(8) 0.4698(6) 0.069(5) Uani 1 1 d . U . . .
H112 H 0.607442 1.008084 0.433262 0.082 Uiso 1 1 calc R U . . .
C111 C 0.6118(11) 0.9228(8) 0.4846(6) 0.059(4) Uani 1 1 d . U . . .
C110 C 0.5958(11) 0.8921(8) 0.4432(6) 0.061(4) Uani 1 1 d . U . . .
H110 H 0.587157 0.919815 0.409489 0.073 Uiso 1 1 calc R U . . .
C109 C 0.5883(11) 0.8307(8) 0.2989(7) 0.057(4) Uani 1 1 d . U . . .
H03F H 0.620676 0.838199 0.265818 0.068 Uiso 1 1 calc R U . . .
C108 C 0.6178(12) 0.8353(7) 0.3480(6) 0.060(4) Uani 1 1 d . U . . .
H108 H 0.668804 0.846445 0.347572 0.072 Uiso 1 1 calc R U . . .
C107 C 0.5687(12) 0.8228(7) 0.3967(7) 0.053(4) Uani 1 1 d . U . . .
C106 C 0.4962(11) 0.8051(7) 0.3950(6) 0.052(4) Uani 1 1 d . U . . .
H106 H 0.464033 0.795620 0.427684 0.063 Uiso 1 1 calc R U . . .
C105 C 0.4689(11) 0.8006(7) 0.3486(7) 0.055(4) Uani 1 1 d . U . . .
H105 H 0.419450 0.787295 0.349588 0.066 Uiso 1 1 calc R U . . .
C104 C 0.5136(12) 0.8156(8) 0.2995(6) 0.053(4) Uani 1 1 d . U . . .
C103 C 0.3854(11) 0.9330(8) 0.2568(6) 0.057(4) Uani 1 1 d . U . . .
H103 H 0.425051 0.942913 0.274545 0.068 Uiso 1 1 calc R U . . .
C102 C 0.3070(13) 0.9782(8) 0.2479(7) 0.064(5) Uani 1 1 d . U . . .
H03H H 0.291625 1.019549 0.261666 0.077 Uiso 1 1 calc R U . . .
C101 C 0.2499(14) 0.9683(9) 0.2209(8) 0.073(5) Uani 1 1 d . U . . .
C100 C 0.2696(13) 0.9111(9) 0.1993(8) 0.082(5) Uani 1 1 d . U . . .
H04M H 0.231200 0.904397 0.178509 0.098 Uiso 1 1 calc R U . . .
N12 N 0.4823(9) 0.8175(6) 0.2509(5) 0.054(4) Uani 1 1 d . U . . .
O12 O 0.5842(11) 0.9861(7) 0.2266(5) 0.135(6) Uani 1 1 d . U . . .
N13 N 0.1676(11) 1.0200(8) 0.2131(7) 0.111(6) Uani 1 1 d . U . . .
H13A H 0.155013 1.058019 0.226136 0.133 Uiso 1 1 calc R U . . .
H13B H 0.130409 1.013280 0.195355 0.133 Uiso 1 1 calc R U . . .
O13 O 0.5657(9) 0.9741(6) 0.1366(5) 0.088(4) Uani 1 1 d . U . . .
C128 C 0.6303(13) 0.6036(10) -0.0450(9) 0.106(7) Uani 1 1 d . U . . .
H12 H 0.677659 0.582940 -0.070370 0.159 Uiso 1 1 calc R U . . .
H05H H 0.576092 0.604597 -0.056311 0.159 Uiso 1 1 calc R U . . .
H05I H 0.638252 0.577035 -0.009385 0.159 Uiso 1 1 calc R U . . .
C127 C 0.5078(19) 0.7235(14) 0.0094(11) 0.205(13) Uani 1 1 d . U . . .
H05M H 0.537595 0.736375 0.033886 0.307 Uiso 1 1 calc R U . . .
H05N H 0.506489 0.677249 0.021803 0.307 Uiso 1 1 calc R U . . .
H05O H 0.449064 0.754242 0.008374 0.307 Uiso 1 1 calc R U . . .
C126 C 0.5739(16) 0.7908(12) -0.0509(12) 0.158(10) Uani 1 1 d . U . . .
H05D H 0.606353 0.797418 -0.085535 0.237 Uiso 1 1 calc R U . . .
H05E H 0.608215 0.788736 -0.022245 0.237 Uiso 1 1 calc R U . . .
H05F H 0.520726 0.828550 -0.048825 0.237 Uiso 1 1 calc R U . . .
C125 C 0.5533(15) 0.7273(12) -0.0449(9) 0.090(6) Uani 1 1 d . U . . .
C124 C 0.506(2) 0.7307(14) -0.0881(13) 0.204(12) Uani 1 1 d . U . . .
H05J H 0.458948 0.772873 -0.092281 0.306 Uiso 1 1 d R U . . .
H05K H 0.484037 0.692368 -0.082241 0.306 Uiso 1 1 d R U . . .
H05L H 0.546347 0.728433 -0.120471 0.306 Uiso 1 1 d R U . . .
C123 C 0.6439(16) 1.0516(10) 0.1477(10) 0.095(6) Uani 1 1 d . U . . .
O20 O 0.6326(14) 0.9936(7) 0.3242(5) 0.121(5) Uani 1 1 d G U . . .
H20S H 0.586222 1.019019 0.309770 0.182 Uiso 1 1 d G U . . .
H20U H 0.675085 0.985696 0.299377 0.182 Uiso 1 1 d G U . . .
C122 C 0.696(2) 0.277(2) 0.1538(14) 0.153(7) Uani 1 1 d . U . . .
C121 C 0.859(3) 0.909(2) 0.5822(14) 0.185(10) Uani 1 1 d . U . . .
C120 C 0.5946(13) 0.7988(8) 0.7485(6) 0.079(5) Uani 1 1 d . U . . .
H03Q H 0.577758 0.800991 0.786979 0.095 Uiso 1 1 calc R U . . .
H03R H 0.657167 0.776440 0.743747 0.095 Uiso 1 1 calc R U . . .
C13 C 0.9002(11) 0.8343(8) 0.1367(6) 0.053(4) Uani 1 1 d . U . . .
H13 H 0.938535 0.833219 0.105218 0.064 Uiso 1 1 calc R U . . .
C14 C 0.9245(11) 0.8444(7) 0.1836(6) 0.055(4) Uani 1 1 d . U . . .
H14 H 0.978863 0.849798 0.183935 0.065 Uiso 1 1 calc R U . . .
O14 O 0.4846(9) 1.0770(6) 0.1727(5) 0.095(5) Uani 1 1 d . U . . .
N14 N 0.7784(9) 0.7262(6) 0.4752(5) 0.055(3) Uani 1 1 d . U . . .
C15 C 0.8678(12) 0.8465(7) 0.2307(6) 0.049(4) Uani 1 1 d . U . . .
C47 C 1.1220(10) 0.7167(8) 0.0692(7) 0.052(4) Uani 1 1 d . U . . .
H47 H 1.144272 0.695755 0.102443 0.062 Uiso 1 1 calc R U . . .
C16 C 0.7919(12) 0.8366(8) 0.2275(6) 0.057(4) Uani 1 1 d . U . . .
H16 H 0.751494 0.839043 0.258097 0.068 Uiso 1 1 calc R U . . .
O16 O 0.9332(15) 0.8058(10) 0.6536(8) 0.222(10) Uani 1 1 d . U . . .
N16 N 0.5918(8) 0.8322(6) 0.4458(5) 0.050(3) Uani 1 1 d . U . . .
C17 C 0.7721(11) 0.8232(8) 0.1814(6) 0.053(4) Uani 1 1 d . U . . .
H03N H 0.721355 0.811775 0.181643 0.063 Uiso 1 1 calc R U . . .
O17 O 0.8939(12) 0.9017(11) 0.6894(8) 0.169(7) Uani 1 1 d . U . . .
N17 N 0.6205(11) 0.6486(7) 0.6718(5) 0.081(4) Uani 1 1 d . U . . .
C18 C 0.9008(12) 0.9255(9) 0.2748(6) 0.054(4) Uani 1 1 d . U . . .
O18 O 0.6289(9) 0.6713(8) -0.0433(6) 0.099(4) Uani 1 1 d . U . . .
N18 N 0.4421(11) 0.7957(7) 0.6460(6) 0.075(4) Uani 1 1 d . U . . .
C19 C 0.8453(12) 0.9821(8) 0.2488(6) 0.056(4) Uani 1 1 d . U . . .
H19 H 0.801427 0.977498 0.231295 0.067 Uiso 1 1 calc R U . . .
O19 O 1.0226(7) 0.7183(5) 0.4161(5) 0.071(4) Uani 1 1 d . U . . .
N19 N 0.5900(10) 0.8667(7) 0.6614(5) 0.074(4) Uani 1 1 d . U . . .
C20 C 0.8523(13) 1.0485(9) 0.2474(7) 0.077(5) Uani 1 1 d . U . . .
H03J H 0.815207 1.087715 0.228721 0.092 Uiso 1 1 calc R U . . .
N20 N 0.5491(11) 0.7585(7) 0.7294(6) 0.079(4) Uani 1 1 d . U . . .
C21 C 0.9176(15) 1.0514(10) 0.2755(7) 0.077(5) Uani 1 1 d . U . . .
C22 C 0.9757(12) 0.9950(9) 0.3013(7) 0.068(5) Uani 1 1 d . U . . .
H22 H 1.021055 0.998264 0.318198 0.082 Uiso 1 1 calc R U . . .
C12 C 0.8247(11) 0.8261(7) 0.1351(6) 0.042(4) Uani 1 1 d . U . . .
C28 C 0.8414(11) 0.7282(8) 0.3806(6) 0.0622(11) Uani 1 1 d . U . . .
H28 H 0.847223 0.681730 0.383065 0.075 Uiso 1 1 calc R U . . .
C24 C 0.8611(11) 0.8296(8) 0.3280(6) 0.056(4) Uani 1 1 d . U . . .
C25 C 0.8277(11) 0.8628(8) 0.3730(6) 0.0622(11) Uani 1 1 d . U . . .
H25 H 0.824067 0.908663 0.371382 0.075 Uiso 1 1 calc R U . . .
C29 C 0.8678(10) 0.7627(8) 0.3335(6) 0.053(4) Uani 1 1 d . U . . .
H29 H 0.891510 0.739174 0.303931 0.063 Uiso 1 1 calc R U . . .
C26 C 0.8003(11) 0.8276(8) 0.4196(6) 0.0622(11) Uani 1 1 d . U . . .
H26 H 0.776438 0.850573 0.449458 0.075 Uiso 1 1 calc R U . . .
C23 C 0.9629(13) 0.9320(9) 0.3006(7) 0.071(5) Uani 1 1 d . U . . .
H23 H 0.999618 0.892425 0.319176 0.086 Uiso 1 1 calc R U . . .
C27 C 0.8064(11) 0.7617(7) 0.4240(6) 0.053(4) Uani 1 1 d . U . . .
C31 C 0.8264(13) 0.6267(8) 0.5404(7) 0.069(5) Uani 1 1 d . U . . .
C30 C 0.8368(14) 0.6730(8) 0.4923(7) 0.078(5) Uani 1 1 d . U . . .
H30 H 0.891066 0.662964 0.472123 0.094 Uiso 1 1 calc R U . . .
C32 C 0.8998(15) 0.5695(9) 0.5504(8) 0.098(6) Uani 1 1 d . U . . .
H04F H 0.951593 0.563962 0.527686 0.117 Uiso 1 1 calc R U . . .
C40 C 0.5780(12) 0.6897(7) 0.7553(6) 0.0622(11) Uani 1 1 d . U . . .
H03A H 0.547431 0.685716 0.791439 0.075 Uiso 1 1 calc R U . . .
H03B H 0.639986 0.676369 0.759248 0.075 Uiso 1 1 calc R U . . .
C39 C 0.5613(12) 0.6422(8) 0.7226(6) 0.0622(11) Uani 1 1 d . U . . .
H39 H 0.576469 0.595253 0.741311 0.075 Uiso 1 1 calc R U . . .
H03M H 0.500709 0.657169 0.714759 0.075 Uiso 1 1 calc R U . . .
C34 C 0.8177(15) 0.5342(10) 0.6303(8) 0.096(6) Uani 1 1 d . U . . .
H04G H 0.813849 0.501669 0.660810 0.115 Uiso 1 1 calc R U . . .
C33 C 0.8921(16) 0.5199(10) 0.5967(8) 0.100(6) Uani 1 1 d . U . . .
C35 C 0.7517(15) 0.5890(9) 0.6238(7) 0.081(5) Uani 1 1 d . U . . .
C36 C 0.7550(13) 0.6395(8) 0.5786(6) 0.063(4) Uani 1 1 d . U . . .
C37 C 0.9734(15) 0.4560(10) 0.6077(9) 0.135(10) Uani 1 1 d . U . . .
H05Y H 1.015492 0.453853 0.576380 0.202 Uiso 1 1 calc R U . . .
H05Z H 0.956222 0.415047 0.614731 0.202 Uiso 1 1 calc R U . . .
H05C H 0.998869 0.459509 0.638759 0.202 Uiso 1 1 calc R U . . .
C59 C 0.7884(14) 0.4423(9) 0.3055(7) 0.077(5) Uani 1 1 d . U . . .
H04J H 0.736932 0.476398 0.296103 0.092 Uiso 1 1 calc R U . . .
C58 C 0.8558(15) 0.4600(9) 0.3149(7) 0.068(5) Uani 1 1 d . U . . .
C41 C 0.9869(12) 0.7674(7) -0.1921(6) 0.0622(11) Uani 1 1 d . U . . .
H01E H 1.047130 0.739270 -0.188359 0.075 Uiso 1 1 calc R U . . .
H01F H 0.981496 0.785039 -0.230438 0.075 Uiso 1 1 calc R U . . .
C42 C 0.9673(11) 0.8250(7) -0.1623(6) 0.052(4) Uani 1 1 d . U . . .
H02D H 0.908871 0.855992 -0.167562 0.062 Uiso 1 1 calc R U . . .
H02E H 1.008740 0.850363 -0.174453 0.062 Uiso 1 1 calc R U . . .
C43 C 1.0359(11) 0.8004(7) -0.0841(6) 0.045(4) Uani 1 1 d . U . . .
H43 H 1.069221 0.825367 -0.106438 0.054 Uiso 1 1 calc R U . . .
C44 C 1.0604(11) 0.7732(7) -0.0299(6) 0.044(4) Uani 1 1 d . U . . .
C46 C 1.1686(10) 0.7487(8) 0.0307(7) 0.055(4) Uani 1 1 d . U . . .
C45 C 1.1373(11) 0.7760(8) -0.0183(7) 0.055(4) Uani 1 1 d . U . . .
H45 H 1.169866 0.797383 -0.044917 0.066 Uiso 1 1 calc R U . . .
C48 C 1.0406(10) 0.7151(7) 0.0593(6) 0.040(4) Uani 1 1 d . U . . .
C49 C 1.0097(11) 0.7414(7) 0.0080(6) 0.042(4) Uani 1 1 d . U . . .
C38 C 0.6807(13) 0.5980(9) 0.6658(7) 0.076(5) Uani 1 1 d . U . . .
H04E H 0.681590 0.559531 0.691755 0.091 Uiso 1 1 calc R U . . .
S04E S 0.7466(5) 0.2907(5) 0.2044(4) 0.139(3) Uani 1 1 d . U . . .
C50 C 1.2577(12) 0.7484(11) 0.0423(9) 0.112(8) Uani 1 1 d . U . . .
H04N H 1.261518 0.794347 0.033682 0.169 Uiso 1 1 calc R U . . .
H04O H 1.302471 0.718919 0.020384 0.169 Uiso 1 1 calc R U . . .
H04P H 1.265457 0.731786 0.080148 0.169 Uiso 1 1 calc R U . . .
C51 C 0.9994(11) 0.6781(7) 0.1040(6) 0.046(4) Uani 1 1 d . U . . .
H51 H 1.032103 0.655342 0.133298 0.055 Uiso 1 1 calc R U . . .
C54 C 0.8657(10) 0.5416(8) 0.2105(6) 0.052(4) Uani 1 1 d . U . . .
H54 H 0.853363 0.500769 0.211225 0.063 Uiso 1 1 calc R U . . .
C53 C 0.8836(10) 0.5786(8) 0.1625(6) 0.051(4) Uani 1 1 d . U . . .
H53 H 0.882424 0.562345 0.130568 0.062 Uiso 1 1 calc R U . . .
C52 C 0.9028(10) 0.6370(7) 0.1582(6) 0.046(4) Uani 1 1 d . U . . .
C57 C 0.9037(11) 0.6619(8) 0.2077(6) 0.061(4) Uani 1 1 d . U . . .
H57 H 0.915758 0.702586 0.207835 0.073 Uiso 1 1 calc R U . . .
C56 C 0.8859(11) 0.6221(8) 0.2539(7) 0.059(4) Uani 1 1 d . U . . .
H56 H 0.887949 0.636916 0.286323 0.070 Uiso 1 1 calc R U . . .
C55 C 0.8660(11) 0.5652(8) 0.2586(7) 0.059(4) Uani 1 1 d . U . . .

loop_
_atom_site_aniso_label
_atom_site_aniso_U_11
_atom_site_aniso_U_22
_atom_site_aniso_U_33
_atom_site_aniso_U_23
_atom_site_aniso_U_13
_atom_site_aniso_U_12
LU1 0.0614(5) 0.0351(4) 0.0231(4) -0.0154(3) 0.0102(4) -0.0160(4)
ZN1 0.0573(13) 0.0325(10) 0.0249(11) -0.0142(9) 0.0076(9) -0.0148(10)
F1 0.225(18) 0.29(2) 0.231(19) -0.041(18) 0.014(15) -0.053(16)
O1 0.056(6) 0.050(6) 0.027(5) -0.018(5) 0.008(5) -0.022(5)
C1 0.073(10) 0.068(9) 0.035(9) -0.009(8) -0.008(8) -0.021(8)
N1 0.071(8) 0.047(7) 0.037(7) -0.008(6) 0.003(6) -0.022(6)
LU2 0.1389(9) 0.0459(5) 0.0330(5) -0.0221(4) 0.0323(5) -0.0443(6)
ZN2 0.1117(19) 0.0411(12) 0.0292(12) -0.0168(10) 0.0218(12) -0.0327(12)
F2 0.263(17) 0.240(16) 0.153(13) -0.063(13) 0.058(13) -0.171(14)
O2 0.110(3) 0.0438(19) 0.0310(19) -0.0203(16) 0.0203(19) -0.0241(19)
C2 0.076(10) 0.063(9) 0.019(8) -0.017(7) 0.003(7) -0.034(8)
N2 0.059(7) 0.043(7) 0.029(6) -0.012(5) 0.002(6) -0.012(6)
F3 0.271(18) 0.229(16) 0.196(16) -0.093(14) 0.052(14) -0.171(14)
O3 0.069(6) 0.035(5) 0.020(5) -0.020(4) 0.008(5) -0.015(5)
C3 0.066(10) 0.039(8) 0.027(8) -0.004(7) -0.008(7) -0.018(7)
N3 0.063(8) 0.049(7) 0.030(7) -0.020(6) 0.010(6) -0.020(6)
F4 0.268(19) 0.193(16) 0.25(2) 0.007(14) 0.012(16) -0.048(15)
O4 0.064(7) 0.041(6) 0.040(7) -0.015(5) -0.003(5) -0.018(6)
C4 0.072(9) 0.037(8) 0.031(8) -0.016(7) -0.010(7) -0.018(7)
N4 0.056(7) 0.045(6) 0.022(6) -0.012(5) 0.005(6) -0.014(6)
S005 0.144(6) 0.068(4) 0.050(4) -0.033(3) 0.011(4) -0.017(4)
F5 0.209(17) 0.38(2) 0.143(15) 0.067(15) 0.071(14) -0.099(16)
O5 0.125(8) 0.039(6) 0.025(6) -0.016(5) 0.015(5) -0.031(6)
C5 0.114(12) 0.039(8) 0.029(9) -0.004(7) -0.009(9) -0.001(9)
N5 0.070(8) 0.035(6) 0.020(6) -0.009(5) 0.011(6) -0.018(6)
S006 0.141(6) 0.060(4) 0.065(4) -0.020(3) 0.041(4) -0.021(4)
F6 0.31(2) 0.30(2) 0.077(11) -0.066(13) 0.046(13) -0.048(17)
O6 0.110(3) 0.0438(19) 0.0310(19) -0.0203(16) 0.0203(19) -0.0241(19)
C6 0.110(3) 0.0438(19) 0.0310(19) -0.0203(16) 0.0203(19) -0.0241(19)
N6 0.057(7) 0.038(6) 0.030(6) -0.017(5) 0.019(6) -0.017(6)
N7 0.049(7) 0.030(6) 0.030(6) -0.019(5) 0.010(5) -0.018(5)
F7 0.137(10) 0.091(9) 0.139(11) -0.059(8) -0.018(9) 0.015(8)
O7 0.114(7) 0.047(6) 0.042(6) -0.035(5) 0.037(6) -0.037(6)
C7 0.110(3) 0.0438(19) 0.0310(19) -0.0203(16) 0.0203(19) -0.0241(19)
C9 0.072(9) 0.033(7) 0.033(7) -0.024(6) 0.004(7) -0.015(7)
F9 0.208(14) 0.096(9) 0.158(12) -0.085(9) -0.022(10) -0.017(9)
O9 0.31(2) 0.35(2) 0.098(12) -0.070(14) 0.064(14) -0.290(17)
N9 0.205(18) 0.074(10) 0.056(11) -0.004(9) -0.007(11) -0.088(12)
C99 0.098(11) 0.047(9) 0.057(10) -0.021(8) -0.004(9) -0.016(8)
C98 0.067(9) 0.054(8) 0.041(9) -0.015(7) 0.014(7) -0.013(7)
C97 0.084(10) 0.033(8) 0.029(8) -0.015(7) 0.010(8) -0.019(8)
C96 0.068(10) 0.034(8) 0.028(8) -0.009(7) 0.005(7) -0.007(7)
C95 0.067(9) 0.039(8) 0.036(8) -0.018(7) 0.012(7) -0.014(7)
C94 0.064(9) 0.029(8) 0.040(8) -0.005(7) 0.012(8) -0.018(7)
C93 0.070(9) 0.019(7) 0.029(8) -0.009(6) 0.013(7) -0.007(7)
C92 0.063(9) 0.035(8) 0.034(8) -0.018(7) 0.007(7) -0.009(7)
C91 0.059(9) 0.031(7) 0.034(8) -0.017(6) 0.019(7) -0.019(7)
C90 0.083(13) 0.044(10) 0.054(11) -0.033(9) 0.030(10) -0.032(9)
C89 0.063(8) 0.036(7) 0.025(7) -0.010(6) 0.011(7) -0.012(7)
C88 0.063(9) 0.029(7) 0.020(7) -0.011(6) 0.009(7) -0.020(7)
C87 0.070(10) 0.030(8) 0.040(9) -0.005(7) 0.010(8) -0.007(8)
C86 0.072(10) 0.028(8) 0.040(9) -0.008(7) 0.016(8) -0.019(8)
C85 0.069(10) 0.040(8) 0.031(9) -0.011(7) 0.004(7) -0.022(8)
C84 0.064(9) 0.048(8) 0.020(8) -0.008(7) 0.016(7) -0.020(7)
C83 0.110(3) 0.0438(19) 0.0310(19) -0.0203(16) 0.0203(19) -0.0241(19)
C82 0.110(3) 0.0438(19) 0.0310(19) -0.0203(16) 0.0203(19) -0.0241(19)
C81 0.070(10) 0.038(8) 0.036(8) -0.018(7) 0.012(7) -0.021(7)
C80 0.110(3) 0.0438(19) 0.0310(19) -0.0203(16) 0.0203(19) -0.0241(19)
C79 0.136(11) 0.069(10) 0.066(10) -0.042(8) 0.024(9) -0.037(9)
C78 0.122(11) 0.052(9) 0.051(10) -0.030(7) 0.052(9) -0.047(9)
C77 0.088(15) 0.17(2) 0.077(15) -0.040(14) 0.005(13) -0.057(14)
C76 0.113(10) 0.036(8) 0.044(8) -0.016(7) 0.017(8) -0.036(7)
C75 0.125(11) 0.052(9) 0.041(9) -0.016(7) 0.024(9) -0.038(9)
C74 0.119(12) 0.057(10) 0.052(10) -0.015(8) 0.032(10) -0.043(9)
C73 0.104(12) 0.072(11) 0.057(11) -0.016(9) 0.014(10) -0.047(10)
C72 0.103(11) 0.055(10) 0.038(9) -0.020(8) 0.017(9) -0.030(9)
C71 0.110(10) 0.038(8) 0.039(9) -0.012(7) 0.014(8) -0.037(8)
C70 0.115(10) 0.033(8) 0.029(8) -0.007(7) 0.009(8) -0.031(8)
C69 0.095(11) 0.046(9) 0.034(8) -0.025(7) 0.012(8) 0.004(8)
C68 0.112(11) 0.037(8) 0.044(8) -0.011(7) 0.021(9) -0.005(8)
C67 0.114(11) 0.032(8) 0.031(8) -0.021(7) 0.017(8) -0.025(8)
N15 0.110(9) 0.036(6) 0.038(7) -0.012(6) 0.017(7) -0.031(6)
O15 0.153(12) 0.207(15) 0.067(10) -0.025(10) 0.015(10) -0.072(12)
C66 0.120(12) 0.038(8) 0.034(9) -0.007(7) 0.015(8) -0.020(8)
C65 0.116(11) 0.037(8) 0.026(8) 0.001(7) 0.008(8) -0.030(8)
C64 0.109(10) 0.035(8) 0.030(7) -0.012(7) 0.014(8) -0.008(8)
C63 0.132(11) 0.046(8) 0.048(10) -0.005(8) -0.004(9) -0.019(9)
C62 0.137(13) 0.055(9) 0.041(10) -0.009(9) -0.011(11) -0.022(10)
C61 0.129(12) 0.053(9) 0.033(10) -0.006(8) 0.022(10) -0.025(9)
C60 0.110(3) 0.0438(19) 0.0310(19) -0.0203(16) 0.0203(19) -0.0241(19)
N8 0.081(8) 0.041(7) 0.031(7) -0.005(6) -0.001(6) -0.033(6)
F8 0.172(12) 0.069(8) 0.114(10) 0.005(7) 0.001(9) -0.032(8)
O8 0.135(10) 0.079(8) 0.049(8) -0.039(7) 0.011(7) -0.014(8)
C8 0.084(10) 0.038(8) 0.029(8) -0.025(7) 0.008(7) 0.002(8)
C10 0.179(15) 0.060(10) 0.031(10) -0.011(9) 0.011(11) 0.029(11)
O10 0.22(2) 0.30(2) 0.33(3) -0.04(2) 0.045(19) -0.029(18)
N10 0.105(9) 0.025(6) 0.045(7) -0.025(6) 0.013(7) -0.013(7)
C11 0.078(9) 0.037(8) 0.037(8) -0.023(7) 0.002(7) -0.011(7)
O11 0.187(15) 0.261(17) 0.168(16) 0.001(14) 0.022(13) -0.185(14)
N11 0.189(18) 0.043(9) 0.104(14) -0.026(9) 0.040(13) -0.049(10)
C119 0.110(3) 0.0438(19) 0.0310(19) -0.0203(16) 0.0203(19) -0.0241(19)
C118 0.110(3) 0.0438(19) 0.0310(19) -0.0203(16) 0.0203(19) -0.0241(19)
C117 0.119(16) 0.063(11) 0.055(12) -0.023(9) 0.050(11) -0.054(11)
C116 0.118(10) 0.042(7) 0.031(7) -0.011(6) 0.026(8) -0.036(8)
C115 0.093(10) 0.048(8) 0.036(8) -0.008(7) 0.020(8) -0.038(8)
C114 0.116(11) 0.043(8) 0.041(8) -0.031(7) 0.021(9) -0.042(9)
C113 0.110(3) 0.0438(19) 0.0310(19) -0.0203(16) 0.0203(19) -0.0241(19)
C112 0.129(12) 0.048(9) 0.031(9) -0.017(7) 0.017(9) -0.034(9)
C111 0.104(10) 0.039(7) 0.033(8) -0.024(7) 0.026(8) -0.026(8)
C110 0.118(10) 0.034(7) 0.030(8) -0.017(7) 0.020(8) -0.028(8)
C109 0.078(9) 0.054(9) 0.036(8) -0.028(7) 0.022(8) -0.018(8)
C108 0.103(10) 0.048(8) 0.038(8) -0.010(7) 0.012(8) -0.039(8)
C107 0.099(10) 0.025(7) 0.040(8) -0.021(7) 0.022(8) -0.028(7)
C106 0.087(10) 0.036(8) 0.026(8) -0.020(7) 0.026(8) -0.013(8)
C105 0.077(10) 0.050(9) 0.041(8) -0.014(8) 0.022(8) -0.032(8)
C104 0.080(9) 0.037(8) 0.029(8) -0.008(7) 0.006(8) -0.007(8)
C103 0.067(10) 0.049(8) 0.041(9) -0.022(7) 0.022(8) -0.004(8)
C102 0.084(12) 0.029(9) 0.065(11) -0.008(8) 0.012(9) -0.004(9)
C101 0.090(12) 0.051(10) 0.058(11) -0.005(9) 0.021(9) -0.008(9)
C100 0.095(12) 0.061(10) 0.090(12) -0.017(9) -0.017(10) -0.018(9)
N12 0.073(8) 0.052(7) 0.028(7) -0.019(6) 0.016(6) -0.010(7)
O12 0.211(15) 0.094(10) 0.054(9) -0.006(8) -0.022(10) 0.016(10)
N13 0.103(13) 0.072(11) 0.149(17) -0.019(12) -0.019(12) -0.011(10)
O13 0.129(11) 0.069(8) 0.068(9) -0.030(7) 0.010(8) -0.032(8)
C128 0.109(16) 0.094(13) 0.109(17) 0.026(14) 0.001(14) -0.052(13)
C127 0.22(2) 0.18(2) 0.148(19) -0.02(2) 0.089(18) -0.02(2)
C126 0.13(2) 0.110(16) 0.23(2) -0.084(17) 0.051(18) -0.024(14)
C125 0.081(14) 0.102(14) 0.073(13) 0.019(13) 0.004(11) -0.032(11)
C124 0.27(3) 0.14(2) 0.21(2) -0.06(2) -0.13(2) -0.01(2)
C123 0.129(14) 0.042(11) 0.104(14) -0.035(10) -0.006(13) -0.002(10)
O20 0.233(16) 0.068(10) 0.071(10) -0.015(8) -0.009(11) -0.056(11)
C122 0.173(18) 0.214(19) 0.132(15) -0.101(16) 0.069(14) -0.135(14)
C121 0.19(2) 0.21(2) 0.103(15) 0.016(14) 0.071(16) -0.053(17)
C120 0.160(12) 0.053(9) 0.032(9) -0.018(7) 0.031(9) -0.055(9)
C13 0.069(9) 0.049(9) 0.035(8) -0.017(7) 0.001(8) -0.007(8)
C14 0.084(10) 0.059(9) 0.031(8) 0.001(8) 0.003(8) -0.044(8)
O14 0.119(11) 0.082(9) 0.065(9) -0.050(7) -0.003(8) 0.014(8)
N14 0.111(8) 0.038(7) 0.023(6) -0.018(6) 0.006(6) -0.033(6)
C15 0.082(9) 0.040(8) 0.028(8) -0.005(7) -0.003(7) -0.022(8)
C47 0.054(9) 0.048(9) 0.043(9) -0.019(7) 0.013(8) -0.002(8)
C16 0.095(10) 0.056(9) 0.021(8) -0.013(7) 0.012(8) -0.030(8)
O16 0.246(19) 0.146(15) 0.170(17) -0.020(13) -0.005(16) 0.067(14)
N16 0.090(8) 0.028(6) 0.029(6) -0.021(5) 0.019(6) -0.017(6)
C17 0.072(10) 0.062(9) 0.032(8) -0.021(8) 0.005(7) -0.028(8)
O17 0.169(16) 0.215(17) 0.153(15) -0.049(13) 0.042(13) -0.112(13)
N17 0.140(10) 0.060(7) 0.039(7) -0.031(6) 0.039(7) -0.035(7)
C18 0.100(10) 0.061(8) 0.018(8) -0.020(7) 0.012(7) -0.046(8)
O18 0.088(10) 0.111(10) 0.109(11) -0.037(10) 0.015(9) -0.044(9)
N18 0.127(9) 0.062(8) 0.043(8) -0.034(6) 0.045(7) -0.049(7)
C19 0.096(10) 0.052(8) 0.032(8) -0.004(7) 0.003(8) -0.043(8)
O19 0.083(8) 0.063(7) 0.074(8) 0.017(6) -0.051(7) -0.028(7)
N19 0.145(9) 0.060(7) 0.026(6) -0.017(6) 0.021(7) -0.051(7)
C20 0.128(13) 0.069(10) 0.043(10) 0.002(9) -0.011(9) -0.048(10)
N20 0.144(9) 0.039(7) 0.054(7) -0.019(6) 0.022(7) -0.036(7)
C21 0.129(13) 0.075(10) 0.041(11) -0.008(9) -0.002(9) -0.052(10)
C22 0.105(12) 0.076(10) 0.048(10) -0.017(9) -0.021(9) -0.050(9)
C12 0.067(9) 0.042(8) 0.018(7) -0.014(7) 0.014(7) -0.021(8)
C28 0.110(3) 0.0438(19) 0.0310(19) -0.0203(16) 0.0203(19) -0.0241(19)
C24 0.095(9) 0.047(8) 0.027(7) -0.015(7) 0.018(8) -0.030(8)
C25 0.110(3) 0.0438(19) 0.0310(19) -0.0203(16) 0.0203(19) -0.0241(19)
C29 0.085(10) 0.048(8) 0.019(8) -0.018(7) 0.017(7) -0.016(8)
C26 0.110(3) 0.0438(19) 0.0310(19) -0.0203(16) 0.0203(19) -0.0241(19)
C23 0.111(11) 0.075(9) 0.044(9) -0.031(8) -0.006(9) -0.040(9)
C27 0.104(10) 0.043(7) 0.022(7) -0.015(6) 0.020(7) -0.042(8)
C31 0.124(11) 0.041(8) 0.039(9) -0.014(7) 0.012(8) -0.028(8)
C30 0.131(11) 0.036(8) 0.052(9) -0.015(7) 0.024(9) -0.014(8)
C32 0.158(14) 0.051(10) 0.069(11) -0.013(8) 0.017(11) -0.022(10)
C40 0.110(3) 0.0438(19) 0.0310(19) -0.0203(16) 0.0203(19) -0.0241(19)
C39 0.110(3) 0.0438(19) 0.0310(19) -0.0203(16) 0.0203(19) -0.0241(19)
C34 0.158(14) 0.059(10) 0.055(11) -0.016(9) 0.022(10) -0.024(10)
C33 0.156(14) 0.063(11) 0.060(11) -0.006(9) 0.010(11) -0.015(11)
C35 0.150(12) 0.046(9) 0.033(9) -0.009(8) 0.016(9) -0.020(9)
C36 0.133(10) 0.026(7) 0.036(8) -0.019(6) 0.020(8) -0.038(7)
C37 0.17(2) 0.096(16) 0.101(18) -0.032(14) -0.007(16) 0.011(14)
C59 0.127(11) 0.053(8) 0.049(9) -0.024(8) 0.017(9) -0.028(9)
C58 0.120(11) 0.044(8) 0.037(9) -0.013(7) 0.001(9) -0.021(8)
C41 0.110(3) 0.0438(19) 0.0310(19) -0.0203(16) 0.0203(19) -0.0241(19)
C42 0.083(10) 0.054(8) 0.026(8) 0.002(7) 0.010(8) -0.042(8)
C43 0.057(9) 0.031(8) 0.043(8) -0.004(7) 0.009(7) -0.014(7)
C44 0.054(9) 0.038(8) 0.041(8) -0.012(7) 0.006(7) -0.019(7)
C46 0.041(9) 0.054(10) 0.060(10) -0.008(8) 0.004(8) -0.006(8)
C45 0.046(9) 0.062(10) 0.056(9) -0.020(8) 0.013(8) -0.016(8)
C48 0.062(9) 0.036(8) 0.025(7) -0.020(6) 0.000(7) -0.014(7)
C49 0.060(8) 0.042(8) 0.032(7) -0.016(6) 0.007(7) -0.024(7)
C38 0.143(12) 0.048(9) 0.041(9) -0.010(8) 0.026(9) -0.050(8)
S04E 0.125(6) 0.210(8) 0.123(6) -0.033(6) 0.032(5) -0.118(6)
C50 0.079(14) 0.16(2) 0.100(17) 0.013(15) -0.026(13) -0.048(15)
C51 0.067(9) 0.026(7) 0.035(8) -0.009(6) 0.009(8) -0.006(7)
C54 0.072(10) 0.044(8) 0.051(9) -0.020(7) 0.011(8) -0.031(8)
C53 0.072(9) 0.046(8) 0.040(8) -0.016(7) 0.003(8) -0.021(7)
C52 0.064(9) 0.037(8) 0.039(8) -0.015(7) 0.003(7) -0.015(7)
C57 0.104(11) 0.035(8) 0.041(8) -0.028(7) 0.015(8) -0.015(8)
C56 0.095(10) 0.045(9) 0.038(9) -0.023(7) 0.017(8) -0.025(8)
C55 0.089(10) 0.041(8) 0.047(8) -0.020(7) 0.008(8) -0.019(8)

loop_
_atom_type_symbol
_atom_type_description
_atom_type_scat_dispersion_real
_atom_type_scat_dispersion_imag
_atom_type_scat_source
C C 0.0033 0.0016 'International Tables Vol C Tables 4.2.6.8 and 6.1.1.4'
H H 0.0000 0.0000 'International Tables Vol C Tables 4.2.6.8 and 6.1.1.4'
F F 0.0171 0.0103 'International Tables Vol C Tables 4.2.6.8 and 6.1.1.4'
Lu Lu -0.4720 5.8584 'International Tables Vol C Tables 4.2.6.8 and 6.1.1.4'
N N 0.0061 0.0033 'International Tables Vol C Tables 4.2.6.8 and 6.1.1.4'
O O 0.0106 0.0060 'International Tables Vol C Tables 4.2.6.8 and 6.1.1.4'
S S 0.1246 0.1234 'International Tables Vol C Tables 4.2.6.8 and 6.1.1.4'
Zn Zn 0.2839 1.4301 'International Tables Vol C Tables 4.2.6.8 and 6.1.1.4'

loop_
_geom_angle_atom_site_label_1
_geom_angle_atom_site_label_2
_geom_angle_atom_site_label_3
_geom_angle
_geom_angle_site_symmetry_1
_geom_angle_site_symmetry_3
_geom_angle_publ_flag
O2 LU1 O3 72.8(3) . . ?
O2 LU1 O1 66.1(4) . . ?
O3 LU1 O1 70.9(3) . . ?
O2 LU1 O4 74.5(4) . . ?
O3 LU1 O4 94.5(3) . . ?
O1 LU1 O4 140.4(3) . . ?
O2 LU1 N3 135.8(5) . . ?
O3 LU1 N3 102.6(4) . . ?
O1 LU1 N3 70.9(4) . . ?
O4 LU1 N3 148.4(4) . . ?
O2 LU1 N2 133.1(4) . . ?
O3 LU1 N2 76.0(4) . . ?
O1 LU1 N2 132.5(4) . . ?
O4 LU1 N2 74.0(4) . . ?
N3 LU1 N2 84.5(4) . . ?
O2 LU1 N4 73.8(4) . . ?
O3 LU1 N4 146.3(4) . . ?
O1 LU1 N4 91.2(4) . . ?
O4 LU1 N4 81.2(4) . . ?
N3 LU1 N4 97.8(4) . . ?
N2 LU1 N4 133.0(4) . . ?
O2 LU1 N1 138.0(4) . . ?
O3 LU1 N1 143.6(4) . . ?
O1 LU1 N1 132.2(4) . . ?
O4 LU1 N1 81.0(4) . . ?
N3 LU1 N1 69.4(4) . . ?
N2 LU1 N1 68.0(4) . . ?
N4 LU1 N1 69.1(4) . . ?
O2 LU1 ZN1 38.5(2) . . ?
O3 LU1 ZN1 44.5(2) . . ?
O1 LU1 ZN1 41.3(2) . . ?
O4 LU1 ZN1 102.8(2) . . ?
N3 LU1 ZN1 108.0(3) . . ?
N2 LU1 ZN1 120.4(3) . . ?
N4 LU1 ZN1 103.5(3) . . ?
N1 LU1 ZN1 171.3(3) . . ?
O2 ZN1 N5 158.5(5) . . ?
O2 ZN1 N6 102.6(4) . . ?
N5 ZN1 N6 97.2(5) . . ?
O2 ZN1 O1 71.9(4) . . ?
N5 ZN1 O1 101.9(4) . . ?
N6 ZN1 O1 84.4(4) . . ?
O2 ZN1 N7 84.3(4) . . ?
N5 ZN1 N7 101.1(4) . . ?
N6 ZN1 N7 98.9(5) . . ?
O1 ZN1 N7 156.1(4) . . ?
O2 ZN1 O3 74.7(4) . . ?
N5 ZN1 O3 83.8(4) . . ?
N6 ZN1 O3 156.6(4) . . ?
O1 ZN1 O3 72.6(4) . . ?
N7 ZN1 O3 103.9(4) . . ?
O2 ZN1 LU1 42.4(3) . . ?
N5 ZN1 LU1 118.9(3) . . ?
N6 ZN1 LU1 120.3(3) . . ?
O1 ZN1 LU1 45.0(3) . . ?
N7 ZN1 LU1 116.4(3) . . ?
O3 ZN1 LU1 43.0(2) . . ?
C49 O1 ZN1 127.2(9) . . ?
C49 O1 LU1 139.1(9) . . ?
ZN1 O1 LU1 93.7(4) . . ?
C2 C1 N1 110.3(13) . . ?
C2 C1 H04K 109.6 . . ?
N1 C1 H04K 109.6 . . ?
C2 C1 H04L 109.6 . . ?
N1 C1 H04L 109.6 . . ?
H04K C1 H04L 108.1 . . ?
C81 N1 C1 109.7(12) . . ?
C81 N1 C41 107.8(12) . . ?
C1 N1 C41 112.1(13) . . ?
C81 N1 LU1 111.6(9) . . ?
C1 N1 LU1 107.2(9) . . ?
C41 N1 LU1 108.5(8) . . ?
O6 LU2 O5 73.3(4) . . ?
O6 LU2 O7 70.8(4) . . ?
O5 LU2 O7 65.4(4) . . ?
O6 LU2 O8 95.1(5) . . ?
O5 LU2 O8 76.5(4) . . ?
O7 LU2 O8 141.7(4) . . ?
O6 LU2 N17 146.9(4) . . ?
O5 LU2 N17 73.9(4) . . ?
O7 LU2 N17 91.7(5) . . ?
O8 LU2 N17 81.3(5) . . ?
O6 LU2 N18 104.5(5) . . ?
O5 LU2 N18 134.5(5) . . ?
O7 LU2 N18 71.0(4) . . ?
O8 LU2 N18 146.9(4) . . ?
N17 LU2 N18 95.3(5) . . ?
O6 LU2 N19 76.0(4) . . ?
O5 LU2 N19 132.7(4) . . ?
O7 LU2 N19 133.7(4) . . ?
O8 LU2 N19 71.4(5) . . ?
N17 LU2 N19 131.9(5) . . ?
N18 LU2 N19 87.6(5) . . ?
O6 LU2 N20 143.2(4) . . ?
O5 LU2 N20 138.2(4) . . ?
O7 LU2 N20 132.5(5) . . ?
O8 LU2 N20 79.8(5) . . ?
N17 LU2 N20 68.9(4) . . ?
N18 LU2 N20 68.5(5) . . ?
N19 LU2 N20 67.8(4) . . ?
O6 LU2 ZN2 44.5(2) . . ?
O5 LU2 ZN2 38.9(3) . . ?
O7 LU2 ZN2 40.7(3) . . ?
O8 LU2 ZN2 104.6(3) . . ?
N17 LU2 ZN2 104.2(3) . . ?
N18 LU2 ZN2 108.1(4) . . ?
N19 LU2 ZN2 120.4(3) . . ?
N20 LU2 ZN2 171.4(3) . . ?
O5 ZN2 N16 158.1(4) . . ?
O5 ZN2 O7 72.7(5) . . ?
N16 ZN2 O7 104.1(5) . . ?
O5 ZN2 N15 102.0(5) . . ?
N16 ZN2 N15 99.3(5) . . ?
O7 ZN2 N15 85.5(5) . . ?
O5 ZN2 N14 82.1(5) . . ?
N16 ZN2 N14 100.9(5) . . ?
O7 ZN2 N14 154.4(5) . . ?
N15 ZN2 N14 95.5(5) . . ?
O5 ZN2 O6 75.3(4) . . ?
N16 ZN2 O6 83.0(4) . . ?
O7 ZN2 O6 73.6(4) . . ?
N15 ZN2 O6 158.8(5) . . ?
N14 ZN2 O6 104.7(4) . . ?
O5 ZN2 LU2 43.1(3) . . ?
N16 ZN2 LU2 119.2(3) . . ?
O7 ZN2 LU2 46.1(3) . . ?
N15 ZN2 LU2 122.0(4) . . ?
N14 ZN2 LU2 115.5(3) . . ?
O6 ZN2 LU2 42.8(3) . . ?
C89 O2 ZN1 125.8(9) . . ?
C89 O2 LU1 135.1(9) . . ?
ZN1 O2 LU1 99.1(4) . . ?
C1 C2 N2 112.9(13) . . ?
C1 C2 H02A 109.0 . . ?
N2 C2 H02A 109.0 . . ?
C1 C2 H02C 109.0 . . ?
N2 C2 H02C 109.0 . . ?
H02A C2 H02C 107.8 . . ?
C3 N2 C2 109.0(12) . . ?
C3 N2 LU1 131.6(10) . . ?
C2 N2 LU1 119.1(9) . . ?
C9 O3 LU1 133.9(9) . . ?
C9 O3 ZN1 130.9(8) . . ?
LU1 O3 ZN1 92.4(3) . . ?
N2 C3 C4 123.7(15) . . ?
N2 C3 H3 118.1 . . ?
C4 C3 H3 118.1 . . ?
C43 N3 C42 114.2(14) . . ?
C43 N3 LU1 134.8(11) . . ?
C42 N3 LU1 110.7(10) . . ?
LU1 O4 H00A 110.8 . . ?
LU1 O4 H00B 109.8 . . ?
H00A O4 H00B 103.4 . . ?
C9 C4 C5 121.6(14) . . ?
C9 C4 C3 123.7(14) . . ?
C5 C4 C3 114.7(14) . . ?
C83 N4 C82 118.6(12) . . ?
C83 N4 LU1 125.5(11) . . ?
C82 N4 LU1 111.8(9) . . ?
O14 S005 O13 115.8(9) . . ?
O14 S005 O12 115.6(8) . . ?
O13 S005 O12 114.6(9) . . ?
O14 S005 C123 104.7(10) . . ?
O13 S005 C123 101.5(9) . . ?
O12 S005 C123 101.7(12) . . ?
C36 O5 ZN2 125.1(9) . . ?
C36 O5 LU2 136.5(10) . . ?
ZN2 O5 LU2 97.9(5) . . ?
C6 C5 C4 122.3(16) . . ?
C6 C5 H5 118.9 . . ?
C4 C5 H5 118.9 . . ?
C11 N5 C12 112.7(12) . . ?
C11 N5 ZN1 124.9(11) . . ?
C12 N5 ZN1 121.6(9) . . ?
O15 S006 O16 119.0(15) . . ?
O15 S006 O17 115.7(10) . . ?
O16 S006 O17 105.3(15) . . ?
O15 S006 C121 104.0(16) . . ?
O16 S006 C121 101.0(15) . . ?
O17 S006 C121 110.7(17) . . ?
C116 O6 LU2 139.4(9) . . ?
C116 O6 ZN2 127.8(9) . . ?
LU2 O6 ZN2 92.6(4) . . ?
C5 C6 C7 118.1(15) . . ?
C5 C6 C10 119.3(16) . . ?
C7 C6 C10 122.6(14) . . ?
C51 N6 C52 111.5(14) . . ?
C51 N6 ZN1 125.5(11) . . ?
C52 N6 ZN1 121.5(10) . . ?
C91 N7 C92 113.4(12) . . ?
C91 N7 ZN1 122.8(9) . . ?
C92 N7 ZN1 122.3(9) . . ?
C76 O7 ZN2 130.4(10) . . ?
C76 O7 LU2 134.0(10) . . ?
ZN2 O7 LU2 93.3(5) . . ?
C6 C7 C8 122.1(14) . . ?
C6 C7 H7 119.0 . . ?
C8 C7 H7 119.0 . . ?
O3 C9 C4 125.8(13) . . ?
O3 C9 C8 117.5(14) . . ?
C4 C9 C8 116.7(14) . . ?
C21 N9 H9A 120.0 . . ?
C21 N9 H9B 120.0 . . ?
H9A N9 H9B 120.0 . . ?
C98 C99 C100 120.9(17) . . ?
C98 C99 H99 119.6 . . ?
C100 C99 H99 119.6 . . ?
C99 C98 N12 120.9(16) . . ?
C99 C98 C103 119.8(18) . . ?
N12 C98 C103 119.3(17) . . ?
C96 C97 C92 122.9(14) . . ?
C96 C97 H03G 118.5 . . ?
C92 C97 H03G 118.5 . . ?
C97 C96 C95 117.9(14) . . ?
C97 C96 H96 121.1 . . ?
C95 C96 H96 121.1 . . ?
C94 C95 N12 123.3(14) . . ?
C94 C95 C96 120.3(13) . . ?
N12 C95 C96 116.4(14) . . ?
C95 C94 C93 120.2(14) . . ?
C95 C94 H94 119.9 . . ?
C93 C94 H94 119.9 . . ?
C92 C93 C94 118.4(14) . . ?
C92 C93 H93 120.8 . . ?
C94 C93 H93 120.8 . . ?
C93 C92 C97 120.3(13) . . ?
C93 C92 N7 118.7(13) . . ?
C97 C92 N7 121.0(13) . . ?
N7 C91 C88 128.2(14) . . ?
N7 C91 H91 115.9 . . ?
C88 C91 H91 115.9 . . ?
C86 C90 H03C 109.5 . . ?
C86 C90 H03D 109.5 . . ?
H03C C90 H03D 109.5 . . ?
C86 C90 H03E 109.5 . . ?
H03C C90 H03E 109.5 . . ?
H03D C90 H03E 109.5 . . ?
O2 C89 C88 123.6(12) . . ?
O2 C89 C84 119.8(13) . . ?
C88 C89 C84 116.5(13) . . ?
C87 C88 C89 121.2(13) . . ?
C87 C88 C91 116.3(13) . . ?
C89 C88 C91 122.3(13) . . ?
C88 C87 C86 120.6(14) . . ?
C88 C87 H87 119.7 . . ?
C86 C87 H87 119.7 . . ?
C85 C86 C87 118.9(14) . . ?
C85 C86 C90 122.1(13) . . ?
C87 C86 C90 118.8(13) . . ?
C86 C85 C84 121.5(14) . . ?
C86 C85 H85 119.2 . . ?
C84 C85 H85 119.2 . . ?
C85 C84 C83 118.2(13) . . ?
C85 C84 C89 120.9(14) . . ?
C83 C84 C89 120.9(14) . . ?
N4 C83 C84 131.1(14) . . ?
N4 C83 H83 114.5 . . ?
C84 C83 H83 114.5 . . ?
N4 C82 C81 107.4(13) . . ?
N4 C82 H00C 110.2 . . ?
C81 C82 H00C 110.2 . . ?
N4 C82 H00D 110.2 . . ?
C81 C82 H00D 110.2 . . ?
H00C C82 H00D 108.5 . . ?
N1 C81 C82 109.2(12) . . ?
N1 C81 H01C 109.8 . . ?
C82 C81 H01C 109.8 . . ?
N1 C81 H01D 109.8 . . ?
C82 C81 H01D 109.8 . . ?
H01C C81 H01D 108.3 . . ?
C79 C80 N20 118.9(15) . . ?
C79 C80 H04Z 107.6 . . ?
N20 C80 H04Z 107.6 . . ?
C79 C80 H04D 107.6 . . ?
N20 C80 H04D 107.6 . . ?
H04Z C80 H04D 107.0 . . ?
C80 C79 N18 105.7(14) . . ?
C80 C79 H04H 110.6 . . ?
N18 C79 H04H 110.6 . . ?
C80 C79 H04I 110.6 . . ?
N18 C79 H04I 110.6 . . ?
H04H C79 H04I 108.7 . . ?
N18 C78 C75 127.6(19) . . ?
N18 C78 H03O 116.2 . . ?
C75 C78 H03O 116.2 . . ?
C73 C77 H77A 109.5 . . ?
C73 C77 H77B 109.5 . . ?
H77A C77 H77B 109.5 . . ?
C73 C77 H77C 109.5 . . ?
H77A C77 H77C 109.5 . . ?
H77B C77 H77C 109.5 . . ?
O7 C76 C71 123.8(17) . . ?
O7 C76 C75 119.2(15) . . ?
C71 C76 C75 116.1(19) . . ?
C74 C75 C78 118.9(18) . . ?
C74 C75 C76 119.0(16) . . ?
C78 C75 C76 122.1(19) . . ?
C75 C74 C73 121.7(18) . . ?
C75 C74 H74 119.2 . . ?
C73 C74 H74 119.2 . . ?
C72 C73 C74 115.4(19) . . ?
C72 C73 C77 126.0(18) . . ?
C74 C73 C77 118.6(18) . . ?
C71 C72 C73 126.2(18) . . ?
C71 C72 H72 116.9 . . ?
C73 C72 H72 116.9 . . ?
C72 C71 C76 121.4(18) . . ?
C72 C71 C70 116.6(16) . . ?
C76 C71 C70 121.7(19) . . ?
N15 C70 C71 130.6(16) . . ?
N15 C70 H70 114.7 . . ?
C71 C70 H70 114.7 . . ?
C64 C69 C68 122.8(16) . . ?
C64 C69 H03I 118.6 . . ?
C68 C69 H03I 118.6 . . ?
C69 C68 C67 118.7(16) . . ?
C69 C68 H68 120.6 . . ?
C67 C68 H68 120.6 . . ?
C66 C67 C68 118.4(14) . . ?
C66 C67 N15 123.5(15) . . ?
C68 C67 N15 118.1(15) . . ?
C70 N15 C67 112.4(14) . . ?
C70 N15 ZN2 123.4(11) . . ?
C67 N15 ZN2 124.0(12) . . ?
C67 C66 C65 123.5(16) . . ?
C67 C66 H66 118.2 . . ?
C65 C66 H66 118.2 . . ?
C66 C65 C64 118.0(16) . . ?
C66 C65 H65 121.0 . . ?
C64 C65 H65 121.0 . . ?
C69 C64 N10 122.0(15) . . ?
C69 C64 C65 118.4(14) . . ?
N10 C64 C65 119.5(15) . . ?
C58 C63 C62 120(2) . . ?
C58 C63 H63 120.2 . . ?
C62 C63 H63 120.2 . . ?
C61 C62 C63 119(2) . . ?
C61 C62 H62 120.3 . . ?
C63 C62 H62 120.3 . . ?
C62 C61 C60 121.3(19) . . ?
C62 C61 N11 122(2) . . ?
C60 C61 N11 117(2) . . ?
C61 C60 C59 117(2) . . ?
C61 C60 H60 121.3 . . ?
C59 C60 H60 121.3 . . ?
C24 N8 C15 120.0(13) . . ?
C24 N8 C18 119.2(12) . . ?
C15 N8 C18 115.7(13) . . ?
LU2 O8 H01A 112.1 . . ?
LU2 O8 H01B 111.6 . . ?
H01A O8 H01B 101.8 . . ?
C7 C8 C11 113.8(13) . . ?
C7 C8 C9 119.3(15) . . ?
C11 C8 C9 126.1(14) . . ?
C6 C10 H04T 109.5 . . ?
C6 C10 H04U 109.5 . . ?
H04T C10 H04U 109.5 . . ?
C6 C10 H04V 109.5 . . ?
H04T C10 H04V 109.5 . . ?
H04U C10 H04V 109.5 . . ?
C64 N10 C55 121.6(12) . . ?
C64 N10 C58 115.9(14) . . ?
C55 N10 C58 117.8(12) . . ?
N5 C11 C8 131.3(14) . . ?
N5 C11 H11 114.3 . . ?
C8 C11 H11 114.3 . . ?
C61 N11 H11A 120.0 . . ?
C61 N11 H11B 120.0 . . ?
H11A N11 H11B 120.0 . . ?
N19 C119 C120 111.5(12) . . ?
N19 C119 H05A 109.3 . . ?
C120 C119 H05A 109.3 . . ?
N19 C119 H05B 109.3 . . ?
C120 C119 H05B 109.3 . . ?
H05A C119 H05B 108.0 . . ?
N19 C118 C115 131.1(15) . . ?
N19 C118 H118 114.5 . . ?
C115 C118 H118 114.5 . . ?
C113 C117 H04A 109.5 . . ?
C113 C117 H04B 109.5 . . ?
H04A C117 H04B 109.5 . . ?
C113 C117 H04C 109.5 . . ?
H04A C117 H04C 109.5 . . ?
H04B C117 H04C 109.5 . . ?
O6 C116 C115 124.6(15) . . ?
O6 C116 C111 120.0(14) . . ?
C115 C116 C111 115.4(14) . . ?
C114 C115 C116 121.7(15) . . ?
C114 C115 C118 116.9(15) . . ?
C116 C115 C118 121.4(15) . . ?
C115 C114 C113 123.1(15) . . ?
C115 C114 H114 118.5 . . ?
C113 C114 H114 118.5 . . ?
C112 C113 C114 115.6(15) . . ?
C112 C113 C117 123.5(16) . . ?
C114 C113 C117 120.6(14) . . ?
C113 C112 C111 124.9(16) . . ?
C113 C112 H112 117.6 . . ?
C111 C112 H112 117.6 . . ?
C112 C111 C110 115.5(15) . . ?
C112 C111 C116 118.5(15) . . ?
C110 C111 C116 125.5(15) . . ?
N16 C110 C111 128.5(16) . . ?
N16 C110 H110 115.7 . . ?
C111 C110 H110 115.7 . . ?
C104 C109 C108 120.7(16) . . ?
C104 C109 H03F 119.6 . . ?
C108 C109 H03F 119.6 . . ?
C107 C108 C109 118.2(17) . . ?
C107 C108 H108 120.9 . . ?
C109 C108 H108 120.9 . . ?
C106 C107 C108 118.4(16) . . ?
C106 C107 N16 121.5(15) . . ?
C108 C107 N16 120.0(16) . . ?
C105 C106 C107 123.0(16) . . ?
C105 C106 H106 118.5 . . ?
C107 C106 H106 118.5 . . ?
C106 C105 C104 120.2(17) . . ?
C106 C105 H105 119.9 . . ?
C104 C105 H105 119.9 . . ?
C109 C104 C105 119.3(17) . . ?
C109 C104 N12 119.4(15) . . ?
C105 C104 N12 121.3(18) . . ?
C102 C103 C98 116.6(18) . . ?
C102 C103 H103 121.7 . . ?
C98 C103 H103 121.7 . . ?
C101 C102 C103 124.4(18) . . ?
C101 C102 H03H 117.8 . . ?
C103 C102 H03H 117.8 . . ?
C102 C101 C100 120(2) . . ?
C102 C101 N13 120.4(18) . . ?
C100 C101 N13 120(2) . . ?
C101 C100 C99 118(2) . . ?
C101 C100 H04M 121.0 . . ?
C99 C100 H04M 121.0 . . ?
C104 N12 C98 117.3(12) . . ?
C104 N12 C95 118.0(14) . . ?
C98 N12 C95 119.4(13) . . ?
C101 N13 H13A 120.0 . . ?
C101 N13 H13B 120.0 . . ?
H13A N13 H13B 120.0 . . ?
O18 C128 H12 109.5 . . ?
O18 C128 H05H 109.5 . . ?
H12 C128 H05H 109.5 . . ?
O18 C128 H05I 109.5 . . ?
H12 C128 H05I 109.5 . . ?
H05H C128 H05I 109.5 . . ?
C125 C127 H05M 109.5 . . ?
C125 C127 H05N 109.5 . . ?
H05M C127 H05N 109.5 . . ?
C125 C127 H05O 109.5 . . ?
H05M C127 H05O 109.5 . . ?
H05N C127 H05O 109.5 . . ?
C125 C126 H05D 109.5 . . ?
C125 C126 H05E 109.5 . . ?
H05D C126 H05E 109.5 . . ?
C125 C126 H05F 109.5 . . ?
H05D C126 H05F 109.5 . . ?
H05E C126 H05F 109.5 . . ?
O18 C125 C124 111(2) . . ?
O18 C125 C126 111(2) . . ?
C124 C125 C126 108(2) . . ?
O18 C125 C127 106.4(19) . . ?
C124 C125 C127 117(3) . . ?
C126 C125 C127 103(2) . . ?
C125 C124 H05J 111.2 . . ?
C125 C124 H05K 110.1 . . ?
H05J C124 H05K 109.5 . . ?
C125 C124 H05L 107.1 . . ?
H05J C124 H05L 109.5 . . ?
H05K C124 H05L 109.5 . . ?
F7 C123 F8 105.0(19) . . ?
F7 C123 F9 106(2) . . ?
F8 C123 F9 103.0(17) . . ?
F7 C123 S005 116.0(16) . . ?
F8 C123 S005 111.3(18) . . ?
F9 C123 S005 114.3(17) . . ?
H20S O20 H20U 109.3 . . ?
F3 C122 F2 118(3) . . ?
F3 C122 F1 103(3) . . ?
F2 C122 F1 97(3) . . ?
F3 C122 S04E 117(3) . . ?
F2 C122 S04E 116(2) . . ?
F1 C122 S04E 99(2) . . ?
F6 C121 F5 120(4) . . ?
F6 C121 F4 126(4) . . ?
F5 C121 F4 107(4) . . ?
F6 C121 S006 106(3) . . ?
F5 C121 S006 101(3) . . ?
F4 C121 S006 88(2) . . ?
C119 C120 N20 110.8(16) . . ?
C119 C120 H03Q 109.5 . . ?
N20 C120 H03Q 109.5 . . ?
C119 C120 H03R 109.5 . . ?
N20 C120 H03R 109.5 . . ?
H03Q C120 H03R 108.1 . . ?
C12 C13 C14 121.6(16) . . ?
C12 C13 H13 119.2 . . ?
C14 C13 H13 119.2 . . ?
C13 C14 C15 119.7(17) . . ?
C13 C14 H14 120.1 . . ?
C15 C14 H14 120.1 . . ?
C30 N14 C27 112.6(14) . . ?
C30 N14 ZN2 125.1(12) . . ?
C27 N14 ZN2 120.1(11) . . ?
C16 C15 C14 116.8(16) . . ?
C16 C15 N8 121.5(15) . . ?
C14 C15 N8 121.7(16) . . ?
C46 C47 C48 120.2(17) . . ?
C46 C47 H47 119.9 . . ?
C48 C47 H47 119.9 . . ?
C15 C16 C17 121.8(16) . . ?
C15 C16 H16 119.1 . . ?
C17 C16 H16 119.1 . . ?
C110 N16 C107 111.1(13) . . ?
C110 N16 ZN2 125.9(12) . . ?
C107 N16 ZN2 120.8(9) . . ?
C12 C17 C16 120.7(17) . . ?
C12 C17 H03N 119.6 . . ?
C16 C17 H03N 119.6 . . ?
C38 N17 C39 114.8(15) . . ?
C38 N17 LU2 130.4(13) . . ?
C39 N17 LU2 113.2(10) . . ?
C23 C18 C19 119.5(17) . . ?
C23 C18 N8 120.8(17) . . ?
C19 C18 N8 119.5(17) . . ?
C125 O18 C128 123.4(17) . . ?
C78 N18 C79 113.5(16) . . ?
C78 N18 LU2 132.7(12) . . ?
C79 N18 LU2 112.1(13) . . ?
C18 C19 C20 121.5(18) . . ?
C18 C19 H19 119.2 . . ?
C20 C19 H19 119.2 . . ?
C118 N19 C119 116.4(13) . . ?
C118 N19 LU2 126.2(10) . . ?
C119 N19 LU2 117.4(10) . . ?
C21 C20 C19 115.9(18) . . ?
C21 C20 H03J 122.1 . . ?
C19 C20 H03J 122.1 . . ?
C40 N20 C80 113.1(14) . . ?
C40 N20 C120 109.3(15) . . ?
C80 N20 C120 110.6(13) . . ?
C40 N20 LU2 109.3(9) . . ?
C80 N20 LU2 109.3(11) . . ?
C120 N20 LU2 104.8(10) . . ?
C22 C21 C20 124.0(19) . . ?
C22 C21 N9 120(2) . . ?
C20 C21 N9 116(2) . . ?
C21 C22 C23 115.6(18) . . ?
C21 C22 H22 122.2 . . ?
C23 C22 H22 122.2 . . ?
C13 C12 C17 118.9(16) . . ?
C13 C12 N5 121.1(14) . . ?
C17 C12 N5 119.9(15) . . ?
C29 C28 C27 119.6(15) . . ?
C29 C28 H28 120.2 . . ?
C27 C28 H28 120.2 . . ?
C29 C24 N8 118.4(13) . . ?
C29 C24 C25 117.5(15) . . ?
N8 C24 C25 124.1(14) . . ?
C26 C25 C24 119.2(15) . . ?
C26 C25 H25 120.4 . . ?
C24 C25 H25 120.4 . . ?
C24 C29 C28 122.5(14) . . ?
C24 C29 H29 118.8 . . ?
C28 C29 H29 118.8 . . ?
C27 C26 C25 122.3(14) . . ?
C27 C26 H26 118.8 . . ?
C25 C26 H26 118.8 . . ?
C18 C23 C22 123.4(19) . . ?
C18 C23 H23 118.3 . . ?
C22 C23 H23 118.3 . . ?
C26 C27 C28 118.9(15) . . ?
C26 C27 N14 120.0(13) . . ?
C28 C27 N14 121.1(13) . . ?
C36 C31 C32 120.6(17) . . ?
C36 C31 C30 124.2(17) . . ?
C32 C31 C30 114.6(17) . . ?
N14 C30 C31 124.8(18) . . ?
N14 C30 H30 117.6 . . ?
C31 C30 H30 117.6 . . ?
C31 C32 C33 117(2) . . ?
C31 C32 H04F 121.4 . . ?
C33 C32 H04F 121.4 . . ?
N20 C40 C39 110.4(14) . . ?
N20 C40 H03A 109.6 . . ?
C39 C40 H03A 109.6 . . ?
N20 C40 H03B 109.6 . . ?
C39 C40 H03B 109.6 . . ?
H03A C40 H03B 108.1 . . ?
N17 C39 C40 102.2(13) . . ?
N17 C39 H39 111.3 . . ?
C40 C39 H39 111.3 . . ?
N17 C39 H03M 111.3 . . ?
C40 C39 H03M 111.3 . . ?
H39 C39 H03M 109.2 . . ?
C35 C34 C33 126(2) . . ?
C35 C34 H04G 117.2 . . ?
C33 C34 H04G 117.2 . . ?
C34 C33 C32 118(2) . . ?
C34 C33 C37 124(2) . . ?
C32 C33 C37 117(2) . . ?
C34 C35 C36 119.1(19) . . ?
C34 C35 C38 117.9(18) . . ?
C36 C35 C38 122.7(17) . . ?
O5 C36 C31 121.0(15) . . ?
O5 C36 C35 120.2(16) . . ?
C31 C36 C35 118.8(17) . . ?
C33 C37 H05Y 109.5 . . ?
C33 C37 H05Z 109.5 . . ?
H05Y C37 H05Z 109.5 . . ?
C33 C37 H05C 109.5 . . ?
H05Y C37 H05C 109.5 . . ?
H05Z C37 H05C 109.5 . . ?
C58 C59 C60 121(2) . . ?
C58 C59 H04J 119.6 . . ?
C60 C59 H04J 119.6 . . ?
C63 C58 C59 121.5(19) . . ?
C63 C58 N10 120(2) . . ?
C59 C58 N10 118.9(19) . . ?
C42 C41 N1 114.0(12) . . ?
C42 C41 H01E 108.7 . . ?
N1 C41 H01E 108.8 . . ?
C42 C41 H01F 108.8 . . ?
N1 C41 H01F 108.7 . . ?
H01E C41 H01F 107.6 . . ?
C41 C42 N3 105.3(12) . . ?
C41 C42 H02D 110.7 . . ?
N3 C42 H02D 110.7 . . ?
C41 C42 H02E 110.7 . . ?
N3 C42 H02E 110.7 . . ?
H02D C42 H02E 108.8 . . ?
N3 C43 C44 126.3(16) . . ?
N3 C43 H43 116.8 . . ?
C44 C43 H43 116.8 . . ?
C45 C44 C49 121.3(17) . . ?
C45 C44 C43 117.5(16) . . ?
C49 C44 C43 121.0(16) . . ?
C45 C46 C47 119.0(17) . . ?
C45 C46 C50 121.9(17) . . ?
C47 C46 C50 118.9(18) . . ?
C44 C45 C46 122.3(17) . . ?
C44 C45 H45 118.9 . . ?
C46 C45 H45 118.9 . . ?
C47 C48 C49 120.4(15) . . ?
C47 C48 C51 113.7(15) . . ?
C49 C48 C51 125.6(16) . . ?
O1 C49 C44 122.0(16) . . ?
O1 C49 C48 121.4(15) . . ?
C44 C49 C48 116.5(16) . . ?
N17 C38 C35 128.4(17) . . ?
N17 C38 H04E 115.8 . . ?
C35 C38 H04E 115.8 . . ?
O9 S04E O11 134.2(15) . . ?
O9 S04E O10 108.2(18) . . ?
O11 S04E O10 99.9(14) . . ?
O9 S04E C122 109.5(15) . . ?
O11 S04E C122 108.9(16) . . ?
O10 S04E C122 83.9(17) . . ?
C46 C50 H04N 109.5 . . ?
C46 C50 H04O 109.5 . . ?
H04N C50 H04O 109.5 . . ?
C46 C50 H04P 109.5 . . ?
H04N C50 H04P 109.5 . . ?
H04O C50 H04P 109.5 . . ?
N6 C51 C48 125.9(16) . . ?
N6 C51 H51 117.1 . . ?
C48 C51 H51 117.1 . . ?
C53 C54 C55 119.0(15) . . ?
C53 C54 H54 120.5 . . ?
C55 C54 H54 120.5 . . ?
C52 C53 C54 123.9(15) . . ?
C52 C53 H53 118.0 . . ?
C54 C53 H53 118.0 . . ?
C53 C52 N6 123.1(14) . . ?
C53 C52 C57 117.6(15) . . ?
N6 C52 C57 119.3(14) . . ?
C56 C57 C52 115.2(15) . . ?
C56 C57 H57 122.4 . . ?
C52 C57 H57 122.4 . . ?
C55 C56 C57 127.8(17) . . ?
C55 C56 H56 116.1 . . ?
C57 C56 H56 116.1 . . ?
C56 C55 N10 120.0(15) . . ?
C56 C55 C54 116.5(16) . . ?
N10 C55 C54 123.5(15) . . ?

loop_
_geom_bond_atom_site_label_1
_geom_bond_atom_site_label_2
_geom_bond_distance
_geom_bond_site_symmetry_2
_geom_bond_publ_flag
LU1 O2 2.224(10) . ?
LU1 O3 2.225(8) . ?
LU1 O1 2.309(10) . ?
LU1 O4 2.319(9) . ?
LU1 N3 2.386(13) . ?
LU1 N2 2.402(12) . ?
LU1 N4 2.410(11) . ?
LU1 N1 2.595(12) . ?
LU1 ZN1 3.2572(18) . ?
ZN1 O2 2.055(9) . ?
ZN1 N5 2.100(11) . ?
ZN1 N6 2.141(14) . ?
ZN1 O1 2.155(10) . ?
ZN1 N7 2.156(11) . ?
ZN1 O3 2.286(10) . ?
F1 C122 1.38(4) . ?
O1 C49 1.280(17) . ?
C1 C2 1.488(19) . ?
C1 N1 1.516(19) . ?
C1 H04K 0.9900 . ?
C1 H04L 0.9900 . ?
N1 C81 1.446(16) . ?
N1 C41 1.518(19) . ?
LU2 O6 2.210(10) . ?
LU2 O5 2.242(10) . ?
LU2 O7 2.342(12) . ?
LU2 O8 2.380(13) . ?
LU2 N17 2.402(15) . ?
LU2 N18 2.416(17) . ?
LU2 N19 2.471(13) . ?
LU2 N20 2.581(14) . ?
LU2 ZN2 3.248(2) . ?
ZN2 O5 2.061(11) . ?
ZN2 N16 2.084(13) . ?
ZN2 O7 2.120(11) . ?
ZN2 N15 2.147(13) . ?
ZN2 N14 2.158(14) . ?
ZN2 O6 2.281(9) . ?
F2 C122 1.31(3) . ?
O2 C89 1.328(16) . ?
C2 N2 1.533(17) . ?
C2 H02A 0.9900 . ?
C2 H02C 0.9900 . ?
N2 C3 1.298(16) . ?
F3 C122 1.27(3) . ?
O3 C9 1.309(16) . ?
C3 C4 1.457(19) . ?
C3 H3 0.9500 . ?
N3 C43 1.265(18) . ?
N3 C42 1.517(18) . ?
F4 C121 1.46(4) . ?
O4 H00A 0.8928 . ?
O4 H00B 0.8918 . ?
C4 C9 1.39(2) . ?
C4 C5 1.415(19) . ?
N4 C83 1.268(18) . ?
N4 C82 1.490(17) . ?
S005 O14 1.424(12) . ?
S005 O13 1.440(12) . ?
S005 O12 1.458(14) . ?
S005 C123 1.76(3) . ?
F5 C121 1.25(4) . ?
O5 C36 1.336(18) . ?
C5 C6 1.37(2) . ?
C5 H5 0.9500 . ?
N5 C11 1.284(17) . ?
N5 C12 1.447(19) . ?
S006 O15 1.381(17) . ?
S006 O16 1.388(17) . ?
S006 O17 1.44(2) . ?
S006 C121 2.01(3) . ?
F6 C121 1.25(5) . ?
O6 C116 1.307(17) . ?
C6 C7 1.39(2) . ?
C6 C10 1.53(2) . ?
N6 C51 1.259(18) . ?
N6 C52 1.464(18) . ?
N7 C91 1.289(16) . ?
N7 C92 1.451(16) . ?
F7 C123 1.33(2) . ?
O7 C76 1.29(2) . ?
C7 C8 1.417(19) . ?
C7 H7 0.9500 . ?
C9 C8 1.466(19) . ?
F9 C123 1.38(2) . ?
O9 S04E 1.195(16) . ?
N9 C21 1.42(2) . ?
N9 H9A 0.8800 . ?
N9 H9B 0.8800 . ?
C99 C98 1.33(2) . ?
C99 C100 1.45(2) . ?
C99 H99 0.9500 . ?
C98 N12 1.43(2) . ?
C98 C103 1.43(2) . ?
C97 C96 1.346(18) . ?
C97 C92 1.396(19) . ?
C97 H03G 0.9500 . ?
C96 C95 1.458(19) . ?
C96 H96 0.9500 . ?
C95 C94 1.364(19) . ?
C95 N12 1.444(17) . ?
C94 C93 1.445(18) . ?
C94 H94 0.9500 . ?
C93 C92 1.384(18) . ?
C93 H93 0.9500 . ?
C91 C88 1.442(17) . ?
C91 H91 0.9500 . ?
C90 C86 1.533(19) . ?
C90 H03C 0.9800 . ?
C90 H03D 0.9800 . ?
C90 H03E 0.9800 . ?
C89 C88 1.406(19) . ?
C89 C84 1.465(18) . ?
C88 C87 1.386(19) . ?
C87 C86 1.431(18) . ?
C87 H87 0.9500 . ?
C86 C85 1.370(19) . ?
C85 C84 1.375(19) . ?
C85 H85 0.9500 . ?
C84 C83 1.43(2) . ?
C83 H83 0.9500 . ?
C82 C81 1.55(2) . ?
C82 H00C 0.9900 . ?
C82 H00D 0.9900 . ?
C81 H01C 0.9900 . ?
C81 H01D 0.9900 . ?
C80 C79 1.45(2) . ?
C80 N20 1.48(2) . ?
C80 H04Z 0.9900 . ?
C80 H04D 0.9900 . ?
C79 N18 1.509(19) . ?
C79 H04H 0.9900 . ?
C79 H04I 0.9900 . ?
C78 N18 1.22(2) . ?
C78 C75 1.45(2) . ?
C78 H03O 0.9500 . ?
C77 C73 1.52(2) . ?
C77 H77A 0.9800 . ?
C77 H77B 0.9800 . ?
C77 H77C 0.9800 . ?
C76 C71 1.40(2) . ?
C76 C75 1.47(2) . ?
C75 C74 1.40(2) . ?
C74 C73 1.43(2) . ?
C74 H74 0.9500 . ?
C73 C72 1.36(2) . ?
C72 C71 1.33(2) . ?
C72 H72 0.9500 . ?
C71 C70 1.48(2) . ?
C70 N15 1.27(2) . ?
C70 H70 0.9500 . ?
C69 C64 1.37(2) . ?
C69 C68 1.388(19) . ?
C69 H03I 0.9500 . ?
C68 C67 1.40(2) . ?
C68 H68 0.9500 . ?
C67 C66 1.36(2) . ?
C67 N15 1.446(18) . ?
C66 C65 1.39(2) . ?
C66 H66 0.9500 . ?
C65 C64 1.41(2) . ?
C65 H65 0.9500 . ?
C64 N10 1.404(18) . ?
C63 C58 1.36(2) . ?
C63 C62 1.41(2) . ?
C63 H63 0.9500 . ?
C62 C61 1.38(3) . ?
C62 H62 0.9500 . ?
C61 C60 1.39(2) . ?
C61 N11 1.43(2) . ?
C60 C59 1.42(2) . ?
C60 H60 0.9500 . ?
N8 C24 1.398(18) . ?
N8 C15 1.421(19) . ?
N8 C18 1.446(19) . ?
F8 C123 1.36(2) . ?
O8 H01A 0.9265 . ?
O8 H01B 0.9217 . ?
C8 C11 1.42(2) . ?
C10 H04T 0.9800 . ?
C10 H04U 0.9800 . ?
C10 H04V 0.9800 . ?
O10 S04E 1.68(3) . ?
N10 C55 1.416(19) . ?
N10 C58 1.46(2) . ?
C11 H11 0.9500 . ?
O11 S04E 1.407(18) . ?
N11 H11A 0.8800 . ?
N11 H11B 0.8800 . ?
C119 N19 1.455(18) . ?
C119 C120 1.47(2) . ?
C119 H05A 0.9900 . ?
C119 H05B 0.9900 . ?
C118 N19 1.271(18) . ?
C118 C115 1.46(2) . ?
C118 H118 0.9500 . ?
C117 C113 1.51(2) . ?
C117 H04A 0.9800 . ?
C117 H04B 0.9800 . ?
C117 H04C 0.9800 . ?
C116 C115 1.40(2) . ?
C116 C111 1.45(2) . ?
C115 C114 1.37(2) . ?
C114 C113 1.38(2) . ?
C114 H114 0.9500 . ?
C113 C112 1.35(2) . ?
C112 C111 1.39(2) . ?
C112 H112 0.9500 . ?
C111 C110 1.44(2) . ?
C110 N16 1.286(17) . ?
C110 H110 0.9500 . ?
C109 C104 1.38(2) . ?
C109 C108 1.45(2) . ?
C109 H03F 0.9500 . ?
C108 C107 1.42(2) . ?
C108 H108 0.9500 . ?
C107 C106 1.38(2) . ?
C107 N16 1.43(2) . ?
C106 C105 1.36(2) . ?
C106 H106 0.9500 . ?
C105 C104 1.40(2) . ?
C105 H105 0.9500 . ?
C104 N12 1.41(2) . ?
C103 C102 1.36(2) . ?
C103 H103 0.9500 . ?
C102 C101 1.34(2) . ?
C102 H03H 0.9500 . ?
C101 C100 1.35(2) . ?
C101 N13 1.46(2) . ?
C100 H04M 0.9500 . ?
N13 H13A 0.8800 . ?
N13 H13B 0.8800 . ?
C128 O18 1.44(2) . ?
C128 H12 0.9800 . ?
C128 H05H 0.9800 . ?
C128 H05I 0.9800 . ?
C127 C125 1.48(3) . ?
C127 H05M 0.9800 . ?
C127 H05N 0.9800 . ?
C127 H05O 0.9800 . ?
C126 C125 1.47(3) . ?
C126 H05D 0.9800 . ?
C126 H05E 0.9800 . ?
C126 H05F 0.9800 . ?
C125 O18 1.42(2) . ?
C125 C124 1.42(3) . ?
C124 H05J 0.9799 . ?
C124 H05K 0.9799 . ?
C124 H05L 0.9801 . ?
O20 H20S 0.8705 . ?
O20 H20U 0.8708 . ?
C122 S04E 1.77(3) . ?
C120 N20 1.50(2) . ?
C120 H03Q 0.9900 . ?
C120 H03R 0.9900 . ?
C13 C12 1.33(2) . ?
C13 C14 1.40(2) . ?
C13 H13 0.9500 . ?
C14 C15 1.41(2) . ?
C14 H14 0.9500 . ?
N14 C30 1.276(19) . ?
N14 C27 1.478(18) . ?
C15 C16 1.36(2) . ?
C47 C46 1.38(2) . ?
C47 C48 1.43(2) . ?
C47 H47 0.9500 . ?
C16 C17 1.37(2) . ?
C16 H16 0.9500 . ?
C17 C12 1.370(19) . ?
C17 H03N 0.9500 . ?
N17 C38 1.22(2) . ?
N17 C39 1.522(19) . ?
C18 C23 1.36(2) . ?
C18 C19 1.38(2) . ?
C19 C20 1.45(2) . ?
C19 H19 0.9500 . ?
C20 C21 1.41(3) . ?
C20 H03J 0.9500 . ?
N20 C40 1.442(18) . ?
C21 C22 1.39(2) . ?
C22 C23 1.43(2) . ?
C22 H22 0.9500 . ?
C28 C29 1.38(2) . ?
C28 C27 1.384(19) . ?
C28 H28 0.9500 . ?
C24 C29 1.37(2) . ?
C24 C25 1.410(19) . ?
C25 C26 1.39(2) . ?
C25 H25 0.9500 . ?
C29 H29 0.9500 . ?
C26 C27 1.354(19) . ?
C26 H26 0.9500 . ?
C23 H23 0.9500 . ?
C31 C36 1.41(2) . ?
C31 C32 1.42(2) . ?
C31 C30 1.45(2) . ?
C30 H30 0.9500 . ?
C32 C33 1.45(3) . ?
C32 H04F 0.9500 . ?
C40 C39 1.54(2) . ?
C40 H03A 0.9900 . ?
C40 H03B 0.9900 . ?
C39 H39 0.9900 . ?
C39 H03M 0.9900 . ?
C34 C35 1.31(2) . ?
C34 C33 1.38(3) . ?
C34 H04G 0.9500 . ?
C33 C37 1.58(3) . ?
C35 C36 1.43(2) . ?
C35 C38 1.46(2) . ?
C37 H05Y 0.9800 . ?
C37 H05Z 0.9800 . ?
C37 H05C 0.9800 . ?
C59 C58 1.36(3) . ?
C59 H04J 0.9500 . ?
C41 C42 1.480(19) . ?
C41 H01E 0.9900 . ?
C41 H01F 0.9900 . ?
C42 H02D 0.9900 . ?
C42 H02E 0.9900 . ?
C43 C44 1.46(2) . ?
C43 H43 0.9500 . ?
C44 C45 1.38(2) . ?
C44 C49 1.41(2) . ?
C46 C45 1.38(2) . ?
C46 C50 1.55(2) . ?
C45 H45 0.9500 . ?
C48 C49 1.43(2) . ?
C48 C51 1.48(2) . ?
C38 H04E 0.9500 . ?
C50 H04N 0.9800 . ?
C50 H04O 0.9800 . ?
C50 H04P 0.9800 . ?
C51 H51 0.9500 . ?
C54 C53 1.38(2) . ?
C54 C55 1.42(2) . ?
C54 H54 0.9500 . ?
C53 C52 1.36(2) . ?
C53 H53 0.9500 . ?
C52 C57 1.47(2) . ?
C57 C56 1.37(2) . ?
C57 H57 0.9500 . ?
C56 C55 1.33(2) . ?
C56 H56 0.9500 . ?

loop_
_geom_torsion_atom_site_label_1
_geom_torsion_atom_site_label_2
_geom_torsion_atom_site_label_3
_geom_torsion_atom_site_label_4
_geom_torsion
_geom_torsion_site_symmetry_1
_geom_torsion_site_symmetry_2
_geom_torsion_site_symmetry_3
_geom_torsion_site_symmetry_4
_geom_torsion_publ_flag
C2 C1 N1 C81 173.7(12) . . . . ?
C2 C1 N1 C41 -66.6(16) . . . . ?
C2 C1 N1 LU1 52.3(14) . . . . ?
N1 C1 C2 N2 -41.8(18) . . . . ?
C1 C2 N2 C3 -165.5(14) . . . . ?
C1 C2 N2 LU1 8.7(17) . . . . ?
C2 N2 C3 C4 -174.9(14) . . . . ?
LU1 N2 C3 C4 12(2) . . . . ?
N2 C3 C4 C9 -12(3) . . . . ?
N2 C3 C4 C5 165.2(15) . . . . ?
C9 C4 C5 C6 1(3) . . . . ?
C3 C4 C5 C6 -176.0(17) . . . . ?
C4 C5 C6 C7 1(3) . . . . ?
C4 C5 C6 C10 179.6(17) . . . . ?
C5 C6 C7 C8 -2(3) . . . . ?
C10 C6 C7 C8 179.8(18) . . . . ?
LU1 O3 C9 C4 29(2) . . . . ?
ZN1 O3 C9 C4 -174.6(12) . . . . ?
LU1 O3 C9 C8 -153.3(11) . . . . ?
ZN1 O3 C9 C8 3(2) . . . . ?
C5 C4 C9 O3 174.9(15) . . . . ?
C3 C4 C9 O3 -8(3) . . . . ?
C5 C4 C9 C8 -2(2) . . . . ?
C3 C4 C9 C8 174.5(15) . . . . ?
C100 C99 C98 N12 175.2(15) . . . . ?
C100 C99 C98 C103 -5(3) . . . . ?
C92 C97 C96 C95 0(2) . . . . ?
C97 C96 C95 C94 1(2) . . . . ?
C97 C96 C95 N12 179.1(15) . . . . ?
N12 C95 C94 C93 179.6(14) . . . . ?
C96 C95 C94 C93 -2(2) . . . . ?
C95 C94 C93 C92 2(2) . . . . ?
C94 C93 C92 C97 -1(2) . . . . ?
C94 C93 C92 N7 179.9(13) . . . . ?
C96 C97 C92 C93 0(3) . . . . ?
C96 C97 C92 N7 178.7(14) . . . . ?
C91 N7 C92 C93 -126.8(16) . . . . ?
ZN1 N7 C92 C93 66.6(17) . . . . ?
C91 N7 C92 C97 54(2) . . . . ?
ZN1 N7 C92 C97 -112.5(15) . . . . ?
C92 N7 C91 C88 -178.7(15) . . . . ?
ZN1 N7 C91 C88 -12(2) . . . . ?
ZN1 O2 C89 C88 31(2) . . . . ?
LU1 O2 C89 C88 -147.6(12) . . . . ?
ZN1 O2 C89 C84 -145.6(12) . . . . ?
LU1 O2 C89 C84 36(2) . . . . ?
O2 C89 C88 C87 176.2(15) . . . . ?
C84 C89 C88 C87 -7(2) . . . . ?
O2 C89 C88 C91 1(3) . . . . ?
C84 C89 C88 C91 177.9(14) . . . . ?
N7 C91 C88 C87 174.3(16) . . . . ?
N7 C91 C88 C89 -10(3) . . . . ?
C89 C88 C87 C86 6(3) . . . . ?
C91 C88 C87 C86 -178.5(14) . . . . ?
C88 C87 C86 C85 -1(2) . . . . ?
C88 C87 C86 C90 -177.5(15) . . . . ?
C87 C86 C85 C84 -2(3) . . . . ?
C90 C86 C85 C84 174.1(16) . . . . ?
C86 C85 C84 C83 -178.6(16) . . . . ?
C86 C85 C84 C89 1(3) . . . . ?
O2 C89 C84 C85 -179.4(15) . . . . ?
C88 C89 C84 C85 4(2) . . . . ?
O2 C89 C84 C83 0(2) . . . . ?
C88 C89 C84 C83 -177.1(15) . . . . ?
C82 N4 C83 C84 -173.7(17) . . . . ?
LU1 N4 C83 C84 -18(3) . . . . ?
C85 C84 C83 N4 174.1(18) . . . . ?
C89 C84 C83 N4 -5(3) . . . . ?
C83 N4 C82 C81 102.6(17) . . . . ?
LU1 N4 C82 C81 -55.9(13) . . . . ?
C1 N1 C81 C82 -154.3(13) . . . . ?
C41 N1 C81 C82 83.4(15) . . . . ?
LU1 N1 C81 C82 -35.6(15) . . . . ?
N4 C82 C81 N1 60.7(16) . . . . ?
N20 C80 C79 N18 49(2) . . . . ?
ZN2 O7 C76 C71 9(3) . . . . ?
LU2 O7 C76 C71 -149.0(13) . . . . ?
ZN2 O7 C76 C75 -160.1(12) . . . . ?
LU2 O7 C76 C75 42(2) . . . . ?
N18 C78 C75 C74 172(2) . . . . ?
N18 C78 C75 C76 -4(3) . . . . ?
O7 C76 C75 C74 175.7(17) . . . . ?
C71 C76 C75 C74 6(3) . . . . ?
O7 C76 C75 C78 -8(3) . . . . ?
C71 C76 C75 C78 -177.9(16) . . . . ?
C78 C75 C74 C73 -180.0(17) . . . . ?
C76 C75 C74 C73 -4(3) . . . . ?
C75 C74 C73 C72 1(3) . . . . ?
C75 C74 C73 C77 -179.8(18) . . . . ?
C74 C73 C72 C71 0(3) . . . . ?
C77 C73 C72 C71 -179.7(19) . . . . ?
C73 C72 C71 C76 3(3) . . . . ?
C73 C72 C71 C70 176.2(17) . . . . ?
O7 C76 C71 C72 -174.9(17) . . . . ?
C75 C76 C71 C72 -6(3) . . . . ?
O7 C76 C71 C70 12(3) . . . . ?
C75 C76 C71 C70 -178.5(15) . . . . ?
C72 C71 C70 N15 172.4(18) . . . . ?
C76 C71 C70 N15 -14(3) . . . . ?
C64 C69 C68 C67 1(3) . . . . ?
C69 C68 C67 C66 1(3) . . . . ?
C69 C68 C67 N15 -178.8(16) . . . . ?
C71 C70 N15 C67 -179.8(16) . . . . ?
C71 C70 N15 ZN2 -5(3) . . . . ?
C66 C67 N15 C70 -93(2) . . . . ?
C68 C67 N15 C70 87(2) . . . . ?
C66 C67 N15 ZN2 92.3(18) . . . . ?
C68 C67 N15 ZN2 -88(2) . . . . ?
C68 C67 C66 C65 -2(3) . . . . ?
N15 C67 C66 C65 177.9(17) . . . . ?
C67 C66 C65 C64 0(3) . . . . ?
C68 C69 C64 N10 179.7(17) . . . . ?
C68 C69 C64 C65 -3(3) . . . . ?
C66 C65 C64 C69 2(3) . . . . ?
C66 C65 C64 N10 179.4(16) . . . . ?
C58 C63 C62 C61 -1(3) . . . . ?
C63 C62 C61 C60 3(3) . . . . ?
C63 C62 C61 N11 179.2(15) . . . . ?
C62 C61 C60 C59 -4(2) . . . . ?
N11 C61 C60 C59 179.8(14) . . . . ?
C6 C7 C8 C11 171.1(17) . . . . ?
C6 C7 C8 C9 0(3) . . . . ?
O3 C9 C8 C7 -175.8(15) . . . . ?
C4 C9 C8 C7 2(2) . . . . ?
O3 C9 C8 C11 15(3) . . . . ?
C4 C9 C8 C11 -167.8(17) . . . . ?
C69 C64 N10 C55 23(3) . . . . ?
C65 C64 N10 C55 -154.0(17) . . . . ?
C69 C64 N10 C58 -132.1(19) . . . . ?
C65 C64 N10 C58 51(2) . . . . ?
C12 N5 C11 C8 172.8(17) . . . . ?
ZN1 N5 C11 C8 -17(3) . . . . ?
C7 C8 C11 N5 -178.3(17) . . . . ?
C9 C8 C11 N5 -8(3) . . . . ?
LU2 O6 C116 C115 15(3) . . . . ?
ZN2 O6 C116 C115 -170.8(13) . . . . ?
LU2 O6 C116 C111 -161.2(12) . . . . ?
ZN2 O6 C116 C111 13(3) . . . . ?
O6 C116 C115 C114 175.1(18) . . . . ?
C111 C116 C115 C114 -9(3) . . . . ?
O6 C116 C115 C118 -6(3) . . . . ?
C111 C116 C115 C118 170.5(17) . . . . ?
N19 C118 C115 C114 173(2) . . . . ?
N19 C118 C115 C116 -6(3) . . . . ?
C116 C115 C114 C113 3(3) . . . . ?
C118 C115 C114 C113 -176.0(17) . . . . ?
C115 C114 C113 C112 5(3) . . . . ?
C115 C114 C113 C117 179.3(17) . . . . ?
C114 C113 C112 C111 -8(3) . . . . ?
C117 C113 C112 C111 178.3(18) . . . . ?
C113 C112 C111 C110 174.5(18) . . . . ?
C113 C112 C111 C116 2(3) . . . . ?
O6 C116 C111 C112 -177.4(17) . . . . ?
C115 C116 C111 C112 6(3) . . . . ?
O6 C116 C111 C110 11(3) . . . . ?
C115 C116 C111 C110 -165.5(17) . . . . ?
C112 C111 C110 N16 -180.0(18) . . . . ?
C116 C111 C110 N16 -8(3) . . . . ?
C104 C109 C108 C107 1(2) . . . . ?
C109 C108 C107 C106 2(2) . . . . ?
C109 C108 C107 N16 -174.9(13) . . . . ?
C108 C107 C106 C105 -2(2) . . . . ?
N16 C107 C106 C105 175.0(13) . . . . ?
C107 C106 C105 C104 -1(2) . . . . ?
C108 C109 C104 C105 -4(2) . . . . ?
C108 C109 C104 N12 174.2(13) . . . . ?
C106 C105 C104 C109 4(2) . . . . ?
C106 C105 C104 N12 -173.9(14) . . . . ?
C99 C98 C103 C102 6(2) . . . . ?
N12 C98 C103 C102 -173.6(14) . . . . ?
C98 C103 C102 C101 -3(3) . . . . ?
C103 C102 C101 C100 -2(3) . . . . ?
C103 C102 C101 N13 -179.7(16) . . . . ?
C102 C101 C100 C99 3(3) . . . . ?
N13 C101 C100 C99 -178.5(16) . . . . ?
C98 C99 C100 C101 0(3) . . . . ?
C109 C104 N12 C98 -111.4(17) . . . . ?
C105 C104 N12 C98 67(2) . . . . ?
C109 C104 N12 C95 43(2) . . . . ?
C105 C104 N12 C95 -139.4(15) . . . . ?
C99 C98 N12 C104 -149.4(17) . . . . ?
C103 C98 N12 C104 31(2) . . . . ?
C99 C98 N12 C95 57(2) . . . . ?
C103 C98 N12 C95 -123.2(16) . . . . ?
C94 C95 N12 C104 -133.4(17) . . . . ?
C96 C95 N12 C104 48(2) . . . . ?
C94 C95 N12 C98 20(2) . . . . ?
C96 C95 N12 C98 -158.0(15) . . . . ?
O14 S005 C123 F7 -175.4(16) . . . . ?
O13 S005 C123 F7 -54.6(19) . . . . ?
O12 S005 C123 F7 63.8(18) . . . . ?
O14 S005 C123 F8 -55.4(15) . . . . ?
O13 S005 C123 F8 65.4(15) . . . . ?
O12 S005 C123 F8 -176.2(13) . . . . ?
O14 S005 C123 F9 60.8(19) . . . . ?
O13 S005 C123 F9 -178.4(16) . . . . ?
O12 S005 C123 F9 -60.0(18) . . . . ?
N19 C119 C120 N20 -54(2) . . . . ?
C12 C13 C14 C15 0(2) . . . . ?
C13 C14 C15 C16 2(2) . . . . ?
C13 C14 C15 N8 -176.1(14) . . . . ?
C24 N8 C15 C16 37(2) . . . . ?
C18 N8 C15 C16 -117.6(18) . . . . ?
C24 N8 C15 C14 -145.5(15) . . . . ?
C18 N8 C15 C14 60(2) . . . . ?
C14 C15 C16 C17 2(2) . . . . ?
N8 C15 C16 C17 179.6(14) . . . . ?
C111 C110 N16 C107 176.0(17) . . . . ?
C111 C110 N16 ZN2 -21(3) . . . . ?
C106 C107 N16 C110 -121.0(17) . . . . ?
C108 C107 N16 C110 55(2) . . . . ?
C106 C107 N16 ZN2 74.7(18) . . . . ?
C108 C107 N16 ZN2 -108.8(14) . . . . ?
C15 C16 C17 C12 -7(3) . . . . ?
C24 N8 C18 C23 64(2) . . . . ?
C15 N8 C18 C23 -141.2(16) . . . . ?
C24 N8 C18 C19 -110.4(17) . . . . ?
C15 N8 C18 C19 44(2) . . . . ?
C124 C125 O18 C128 -51(3) . . . . ?
C126 C125 O18 C128 -171(2) . . . . ?
C127 C125 O18 C128 78(3) . . . . ?
C75 C78 N18 C79 -177.1(17) . . . . ?
C75 C78 N18 LU2 -14(3) . . . . ?
C80 C79 N18 C78 111(2) . . . . ?
C80 C79 N18 LU2 -56.0(17) . . . . ?
C23 C18 C19 C20 1(2) . . . . ?
N8 C18 C19 C20 175.5(14) . . . . ?
C115 C118 N19 C119 -173.2(18) . . . . ?
C115 C118 N19 LU2 9(3) . . . . ?
C120 C119 N19 C118 -156.9(18) . . . . ?
C120 C119 N19 LU2 21(2) . . . . ?
C18 C19 C20 C21 -2(2) . . . . ?
C79 C80 N20 C40 -140.4(15) . . . . ?
C79 C80 N20 C120 96.6(18) . . . . ?
C79 C80 N20 LU2 -18.4(18) . . . . ?
C119 C120 N20 C40 174.0(13) . . . . ?
C119 C120 N20 C80 -60.8(17) . . . . ?
C119 C120 N20 LU2 56.8(15) . . . . ?
C19 C20 C21 C22 3(3) . . . . ?
C19 C20 C21 N9 -174.2(15) . . . . ?
C20 C21 C22 C23 -4(3) . . . . ?
N9 C21 C22 C23 173.6(15) . . . . ?
C14 C13 C12 C17 -4(2) . . . . ?
C14 C13 C12 N5 173.2(13) . . . . ?
C16 C17 C12 C13 8(2) . . . . ?
C16 C17 C12 N5 -169.7(14) . . . . ?
C11 N5 C12 C13 -102.8(18) . . . . ?
ZN1 N5 C12 C13 86.2(17) . . . . ?
C11 N5 C12 C17 74.7(18) . . . . ?
ZN1 N5 C12 C17 -96.4(15) . . . . ?
C15 N8 C24 C29 41(2) . . . . ?
C18 N8 C24 C29 -165.1(17) . . . . ?
C15 N8 C24 C25 -138.8(17) . . . . ?
C18 N8 C24 C25 15(3) . . . . ?
C29 C24 C25 C26 -3(3) . . . . ?
N8 C24 C25 C26 177.5(16) . . . . ?
N8 C24 C29 C28 -178.4(16) . . . . ?
C25 C24 C29 C28 2(3) . . . . ?
C27 C28 C29 C24 0(3) . . . . ?
C24 C25 C26 C27 2(3) . . . . ?
C19 C18 C23 C22 -2(3) . . . . ?
N8 C18 C23 C22 -176.1(15) . . . . ?
C21 C22 C23 C18 3(3) . . . . ?
C25 C26 C27 C28 0(3) . . . . ?
C25 C26 C27 N14 178.3(16) . . . . ?
C29 C28 C27 C26 -1(3) . . . . ?
C29 C28 C27 N14 -179.3(16) . . . . ?
C30 N14 C27 C26 -125.2(19) . . . . ?
ZN2 N14 C27 C26 71(2) . . . . ?
C30 N14 C27 C28 53(2) . . . . ?
ZN2 N14 C27 C28 -111.3(16) . . . . ?
C27 N14 C30 C31 -177.3(16) . . . . ?
ZN2 N14 C30 C31 -14(3) . . . . ?
C36 C31 C30 N14 -10(3) . . . . ?
C32 C31 C30 N14 177.9(18) . . . . ?
C36 C31 C32 C33 10(3) . . . . ?
C30 C31 C32 C33 -177.6(18) . . . . ?
C80 N20 C40 C39 78.2(16) . . . . ?
C120 N20 C40 C39 -158.1(13) . . . . ?
LU2 N20 C40 C39 -43.8(17) . . . . ?
C38 N17 C39 C40 111.6(18) . . . . ?
LU2 N17 C39 C40 -55.7(15) . . . . ?
N20 C40 C39 N17 65.7(18) . . . . ?
C35 C34 C33 C32 1(4) . . . . ?
C35 C34 C33 C37 175(2) . . . . ?
C31 C32 C33 C34 -6(3) . . . . ?
C31 C32 C33 C37 179.6(18) . . . . ?
C33 C34 C35 C36 0(4) . . . . ?
C33 C34 C35 C38 -175(2) . . . . ?
ZN2 O5 C36 C31 39(2) . . . . ?
LU2 O5 C36 C31 -150.9(13) . . . . ?
ZN2 O5 C36 C35 -142.0(14) . . . . ?
LU2 O5 C36 C35 28(3) . . . . ?
C32 C31 C36 O5 169.4(17) . . . . ?
C30 C31 C36 O5 -2(3) . . . . ?
C32 C31 C36 C35 -10(3) . . . . ?
C30 C31 C36 C35 178.8(18) . . . . ?
C34 C35 C36 O5 -174.4(18) . . . . ?
C38 C35 C36 O5 0(3) . . . . ?
C34 C35 C36 C31 5(3) . . . . ?
C38 C35 C36 C31 179.3(18) . . . . ?
C61 C60 C59 C58 3(2) . . . . ?
C62 C63 C58 C59 0(3) . . . . ?
C62 C63 C58 N10 179.5(15) . . . . ?
C60 C59 C58 C63 -1(3) . . . . ?
C60 C59 C58 N10 179.6(13) . . . . ?
C64 N10 C58 C63 -110(2) . . . . ?
C55 N10 C58 C63 94(2) . . . . ?
C64 N10 C58 C59 70(2) . . . . ?
C55 N10 C58 C59 -86(2) . . . . ?
C81 N1 C41 C42 -146.7(14) . . . . ?
C1 N1 C41 C42 92.5(17) . . . . ?
LU1 N1 C41 C42 -25.7(17) . . . . ?
N1 C41 C42 N3 56.9(18) . . . . ?
C43 N3 C42 C41 113.3(15) . . . . ?
LU1 N3 C42 C41 -61.5(14) . . . . ?
C42 N3 C43 C44 -177.4(13) . . . . ?
LU1 N3 C43 C44 -4(2) . . . . ?
N3 C43 C44 C45 169.3(15) . . . . ?
N3 C43 C44 C49 -7(2) . . . . ?
C48 C47 C46 C45 -3(2) . . . . ?
C48 C47 C46 C50 -178.8(15) . . . . ?
C49 C44 C45 C46 -1(2) . . . . ?
C43 C44 C45 C46 -176.6(14) . . . . ?
C47 C46 C45 C44 1(2) . . . . ?
C50 C46 C45 C44 176.4(16) . . . . ?
C46 C47 C48 C49 5(2) . . . . ?
C46 C47 C48 C51 179.1(13) . . . . ?
ZN1 O1 C49 C44 -152.4(10) . . . . ?
LU1 O1 C49 C44 30(2) . . . . ?
ZN1 O1 C49 C48 25(2) . . . . ?
LU1 O1 C49 C48 -152.7(10) . . . . ?
C45 C44 C49 O1 180.0(14) . . . . ?
C43 C44 C49 O1 -4(2) . . . . ?
C45 C44 C49 C48 3(2) . . . . ?
C43 C44 C49 C48 178.4(12) . . . . ?
C47 C48 C49 O1 177.8(13) . . . . ?
C51 C48 C49 O1 5(2) . . . . ?
C47 C48 C49 C44 -5(2) . . . . ?
C51 C48 C49 C44 -177.9(13) . . . . ?
C39 N17 C38 C35 -175.4(18) . . . . ?
LU2 N17 C38 C35 -11(3) . . . . ?
C34 C35 C38 N17 168(2) . . . . ?
C36 C35 C38 N17 -7(3) . . . . ?
F3 C122 S04E O9 -37(3) . . . . ?
F2 C122 S04E O9 175(3) . . . . ?
F1 C122 S04E O9 73(3) . . . . ?
F3 C122 S04E O11 169(2) . . . . ?
F2 C122 S04E O11 21(3) . . . . ?
F1 C122 S04E O11 -82(2) . . . . ?
F3 C122 S04E O10 70(3) . . . . ?
F2 C122 S04E O10 -77(3) . . . . ?
F1 C122 S04E O10 180(3) . . . . ?
C52 N6 C51 C48 -176.5(12) . . . . ?
ZN1 N6 C51 C48 -10(2) . . . . ?
C47 C48 C51 N6 173.9(14) . . . . ?
C49 C48 C51 N6 -13(2) . . . . ?
C55 C54 C53 C52 1(3) . . . . ?
C54 C53 C52 N6 177.5(14) . . . . ?
C54 C53 C52 C57 -1(3) . . . . ?
C51 N6 C52 C53 -118.6(17) . . . . ?
ZN1 N6 C52 C53 74.5(17) . . . . ?
C51 N6 C52 C57 59.4(18) . . . . ?
ZN1 N6 C52 C57 -107.5(15) . . . . ?
C53 C52 C57 C56 1(2) . . . . ?
N6 C52 C57 C56 -177.2(14) . . . . ?
C52 C57 C56 C55 -2(3) . . . . ?
C57 C56 C55 N10 -178.4(16) . . . . ?
C57 C56 C55 C54 2(3) . . . . ?
C64 N10 C55 C56 46(3) . . . . ?
C58 N10 C55 C56 -158.7(18) . . . . ?
C64 N10 C55 C54 -134.1(18) . . . . ?
C58 N10 C55 C54 21(3) . . . . ?
C53 C54 C55 C56 -1(3) . . . . ?
C53 C54 C55 N10 179.1(15) . . . . ?
